data_7029760
loop_
_publ_author_name
'Lv, Yaokang'
'Cheng, Jun'
'Matthews, Peter D.'
'Holgado, Juan Pedro'
'Willkomm, Janina'
'Leskes, Michal'
'Steiner, Alexander'
'Fenske, Dieter'
'King, Timothy C.'
'Wood, Paul T.'
'Gan, Lihua'
'Lambert, Richard M.'
'Wright, Dominic S.'

_publ_section_title
;
 A study of the optical properties of metal-doped polyoxotitanium cages
 and the relationship to metal-doped titania.
;
_journal_issue 23
_journal_name_full 'Dalton transactions (Cambridge, England : 2003)'
_journal_page_first 8679
_journal_page_last 8689
_journal_paper_doi 10.1039/c4dt00555d
_journal_volume 43
_journal_year 2014
_chemical_formula_moiety '0.667(C80 H201 K Mn O78 Ti28), 0.333(C78 H197 K Mn O76 Ti27)'
_chemical_formula_sum 'C79.33 H199.67 K Mn O77.33 Ti27.67'
_chemical_formula_weight 3810.66
_chemical_name_systematic
; 
 ? 
;
_space_group_IT_number 2
_symmetry_cell_setting triclinic
_symmetry_space_group_name_Hall '-P 1'
_symmetry_space_group_name_H-M 'P -1'
_atom_sites_solution_hydrogens geom
_atom_sites_solution_primary direct
_atom_sites_solution_secondary difmap
_audit_creation_method SHELXL-97
_cell_angle_alpha 90.4926(8)
_cell_angle_beta 94.6600(8)
_cell_angle_gamma 108.3153(8)
_cell_formula_units_Z 2
_cell_length_a 16.5165(3)
_cell_length_b 16.6208(3)
_cell_length_c 28.4847(7)
_cell_measurement_reflns_used 101355
_cell_measurement_temperature 180(2)
_cell_measurement_theta_max 27.40
_cell_measurement_theta_min 1.00
_cell_volume 7394.1(3)
_computing_cell_refinement 'HKL Scalepack (Otwinowski & Minor 1997)'
_computing_data_collection 'Collect (Nonius B.V. 1998)'
_computing_data_reduction
;
 HKL Denzo and Scalepack (Otwinowski & Minor 1997)
;
_computing_structure_refinement 'SHELXL-97 (Sheldrick, 2008)'
_computing_structure_solution 'SHELXS-97 (Sheldrick, 2008)'
_diffrn_ambient_temperature 180(2)
_diffrn_measured_fraction_theta_full 0.916
_diffrn_measured_fraction_theta_max 0.916
_diffrn_measurement_device_type 'Nonius Kappa CCD'
_diffrn_measurement_method 'Thin slice \w and \f scans'
_diffrn_radiation_monochromator graphite
_diffrn_radiation_source 'fine-focus sealed tube'
_diffrn_radiation_type MoK\a
_diffrn_radiation_wavelength 0.71073
_diffrn_reflns_av_R_equivalents 0.1155
_diffrn_reflns_av_sigmaI/netI 0.1994
_diffrn_reflns_limit_h_max 17
_diffrn_reflns_limit_h_min -17
_diffrn_reflns_limit_k_max 17
_diffrn_reflns_limit_k_min -17
_diffrn_reflns_limit_l_max 30
_diffrn_reflns_limit_l_min -30
_diffrn_reflns_number 52976
_diffrn_reflns_theta_full 22.49
_diffrn_reflns_theta_max 22.49
_diffrn_reflns_theta_min 2.91
_exptl_absorpt_coefficient_mu 1.598
_exptl_absorpt_correction_T_max 0.8565
_exptl_absorpt_correction_T_min 0.8314
_exptl_absorpt_correction_type multi-scan
_exptl_absorpt_process_details
;
multi-scan from symmetry-related measurements 
 Sortav (Blessing 1995)
;
_exptl_crystal_colour yellow
_exptl_crystal_density_diffrn 1.712
_exptl_crystal_description prism
_exptl_crystal_F_000 3894
_exptl_crystal_size_max 0.12
_exptl_crystal_size_mid 0.10
_exptl_crystal_size_min 0.10
_refine_diff_density_max 0.861
_refine_diff_density_min -0.526
_refine_diff_density_rms 0.095
_refine_ls_extinction_method none
_refine_ls_goodness_of_fit_ref 0.960
_refine_ls_hydrogen_treatment constr
_refine_ls_matrix_type full
_refine_ls_number_parameters 1392
_refine_ls_number_reflns 17695
_refine_ls_number_restraints 4727
_refine_ls_restrained_S_all 1.061
_refine_ls_R_factor_all 0.1581
_refine_ls_R_factor_gt 0.0632
_refine_ls_shift/su_max 0.000
_refine_ls_shift/su_mean 0.000
_refine_ls_structure_factor_coef Fsqd
_refine_ls_weighting_details 'calc w=1/[\s^2^(Fo^2^)+(0.0500P)^2^+0.0000P] where P=(Fo^2^+2Fc^2^)/3'
_refine_ls_weighting_scheme calc
_refine_ls_wR_factor_gt 0.1284
_refine_ls_wR_factor_ref 0.1429
_reflns_number_gt 7572
_reflns_number_total 17695
_reflns_threshold_expression >2sigma(I)
_cod_data_source_file c4dt00555d2.cif
_cod_data_source_block 5
_cod_depositor_comments 'Adding full bibliography for 7029757--7029760.cif.'
_cod_original_sg_symbol_H-M P-1
_cod_database_code 7029760

loop_
_symmetry_equiv_pos_as_xyz
'x, y, z'
'-x, -y, -z'

loop_
_atom_site_label
_atom_site_type_symbol
_atom_site_fract_x
_atom_site_fract_y
_atom_site_fract_z
_atom_site_U_iso_or_equiv
_atom_site_adp_type
_atom_site_occupancy
_atom_site_symmetry_multiplicity
_atom_site_calc_flag
_atom_site_refinement_flags
_atom_site_disorder_assembly
_atom_site_disorder_group
K1 K 0.03672(16) 0.10870(16) 0.37572(10) 0.0745(10) Uani 1 1 d . . .
Mn1 Mn 0.27286(10) 0.26620(10) 0.18945(6) 0.0416(5) Uani 1 1 d . A .
Ti1 Ti 0.00590(13) 0.31003(12) 0.37496(7) 0.0485(6) Uani 1 1 d . A .
Ti2 Ti 0.20634(13) 0.29811(13) 0.42225(7) 0.0485(6) Uani 1 1 d . A .
Ti3 Ti 0.23478(12) 0.09568(13) 0.42500(7) 0.0475(6) Uani 1 1 d . A .
Ti4 Ti 0.11758(12) -0.05789(12) 0.33708(7) 0.0440(6) Uani 1 1 d . A .
Ti5 Ti -0.08354(12) -0.04817(12) 0.28956(7) 0.0440(6) Uani 1 1 d . A .
Ti6 Ti -0.10951(12) 0.15509(12) 0.28753(7) 0.0441(6) Uani 1 1 d . A .
Ti7 Ti 0.16823(13) 0.45837(12) 0.34441(7) 0.0498(6) Uani 1 1 d . A .
Ti8 Ti 0.32034(12) 0.37757(12) 0.34225(7) 0.0439(6) Uani 1 1 d . A .
Ti9 Ti 0.39690(12) 0.24600(13) 0.39424(7) 0.0490(6) Uani 1 1 d . A .
Ti10 Ti 0.34804(12) 0.05161(12) 0.34820(7) 0.0461(6) Uani 1 1 d . A .
Ti11 Ti 0.22670(11) 0.00331(12) 0.25277(7) 0.0395(6) Uani 1 1 d . A .
Ti12 Ti 0.03328(12) -0.08877(12) 0.21308(7) 0.0424(6) Uani 1 1 d . A .
Ti13 Ti -0.09213(12) 0.02724(12) 0.18602(7) 0.0431(6) Uani 1 1 d . A .
Ti14 Ti -0.01470(12) 0.22745(12) 0.19953(7) 0.0400(6) Uani 1 1 d . A .
Ti15 Ti -0.00464(12) 0.38088(12) 0.27095(7) 0.0481(6) Uani 1 1 d . A .
Ti16 Ti 0.15005(11) 0.31308(11) 0.27149(7) 0.0367(6) Uani 1 1 d . A .
Ti17 Ti 0.28535(11) 0.18975(11) 0.30031(6) 0.0360(6) Uani 1 1 d . A .
Ti18 Ti 0.09915(11) 0.10639(11) 0.22090(6) 0.0345(6) Uani 1 1 d . A .
Ti19 Ti 0.30846(12) 0.46584(12) 0.24262(7) 0.0476(6) Uani 1 1 d . . .
Ti20 Ti 0.44857(12) 0.33893(12) 0.27235(7) 0.0458(6) Uani 1 1 d . . .
Ti21 Ti 0.40092(12) 0.14535(12) 0.22606(7) 0.0436(6) Uani 1 1 d . A .
Ti22 Ti 0.21135(12) 0.06022(12) 0.14474(7) 0.0416(6) Uani 1 1 d . A .
Ti23 Ti 0.08546(12) 0.17479(12) 0.11722(7) 0.0422(6) Uani 1 1 d . A .
Ti24 Ti 0.13782(12) 0.38753(12) 0.16984(7) 0.0457(6) Uani 1 1 d . A .
Ti25 Ti 0.44188(12) 0.41725(13) 0.15584(8) 0.0539(7) Uani 1 1 d . . .
Ti26 Ti 0.39315(13) 0.22739(13) 0.10803(7) 0.0535(7) Uani 1 1 d . A .
Ti27 Ti 0.26602(12) 0.33775(13) 0.08063(7) 0.0507(6) Uani 1 1 d . A .
Ti28 Ti 0.30048(18) 0.51058(18) 0.14220(11) 0.0461(9) Uani 0.67 1 d P A 1
O1 O 0.0893(4) 0.2759(4) 0.4065(2) 0.0415(19) Uani 1 1 d . . .
O2 O 0.1898(4) 0.1832(4) 0.4282(2) 0.048(2) Uani 1 1 d . . .
O3 O 0.1486(4) 0.0198(4) 0.3879(2) 0.047(2) Uani 1 1 d . . .
O4 O 0.0092(4) -0.0456(4) 0.3298(2) 0.0419(19) Uani 1 1 d . . .
O5 O -0.0925(4) 0.0548(4) 0.3077(2) 0.043(2) Uani 1 1 d . . .
O6 O -0.0554(4) 0.2097(4) 0.3444(2) 0.045(2) Uani 1 1 d . . .
O7 O 0.0822(4) 0.3444(4) 0.3168(2) 0.0371(19) Uani 1 1 d . . .
O8 O 0.2290(4) 0.3960(4) 0.3800(2) 0.042(2) Uani 1 1 d . . .
O9 O 0.3202(4) 0.3111(4) 0.4004(2) 0.047(2) Uani 1 1 d . . .
O10 O 0.2953(4) 0.1474(4) 0.3633(2) 0.0375(19) Uani 1 1 d . . .
O11 O 0.2382(4) -0.0191(4) 0.3213(2) 0.0353(18) Uani 1 1 d . . .
O12 O 0.1135(4) -0.0741(4) 0.2681(2) 0.0402(19) Uani 1 1 d . . .
O13 O 0.0001(4) 0.0145(4) 0.2374(2) 0.0348(18) Uani 1 1 d . . .
O14 O -0.0991(4) 0.1239(4) 0.2216(2) 0.043(2) Uani 1 1 d . . .
O15 O -0.0633(4) 0.2636(4) 0.2557(2) 0.0414(19) Uani 1 1 d . . .
O16 O 0.2249(3) 0.2687(3) 0.3104(2) 0.0310(18) Uani 1 1 d . . .
O17 O 0.1851(3) 0.1076(3) 0.27033(19) 0.0265(17) Uani 1 1 d . . .
O18 O 0.0796(3) 0.2043(3) 0.2488(2) 0.0318(18) Uani 1 1 d . . .
O19 O 0.2363(4) 0.4285(4) 0.2960(2) 0.042(2) Uani 1 1 d . A .
O20 O 0.3878(4) 0.2880(4) 0.3298(2) 0.0393(19) Uani 1 1 d . A .
O21 O 0.3406(4) 0.0992(4) 0.2848(2) 0.0360(18) Uani 1 1 d . . .
O22 O 0.1330(4) 0.0069(4) 0.1967(2) 0.0382(19) Uani 1 1 d . . .
O23 O 0.0105(4) 0.1181(4) 0.1694(2) 0.0371(19) Uani 1 1 d . . .
O24 O 0.0691(4) 0.3548(4) 0.2253(2) 0.0397(19) Uani 1 1 d . . .
O25 O 0.2174(4) 0.3454(4) 0.2194(2) 0.0349(18) Uani 1 1 d . A .
O26 O 0.3720(4) 0.4054(4) 0.2798(2) 0.0402(19) Uani 1 1 d . A .
O27 O 0.3399(3) 0.2357(4) 0.2444(2) 0.0304(17) Uani 1 1 d . A .
O28 O 0.2903(4) 0.0709(4) 0.1992(2) 0.0345(18) Uani 1 1 d . . .
O29 O 0.1717(4) 0.1602(3) 0.1734(2) 0.0310(18) Uani 1 1 d . . .
O30 O 0.0743(4) 0.2715(4) 0.1521(2) 0.0352(18) Uani 1 1 d . . .
O31 O 0.3675(4) 0.4651(4) 0.1893(2) 0.047(2) Uani 1 1 d . A .
O32 O 0.4708(4) 0.3729(4) 0.2115(2) 0.045(2) Uani 1 1 d . A .
O33 O 0.4281(4) 0.1992(4) 0.1693(2) 0.045(2) Uani 1 1 d . . .
O34 O 0.2896(4) 0.1371(4) 0.1111(2) 0.044(2) Uani 1 1 d . . .
O35 O 0.1748(4) 0.2404(4) 0.0859(2) 0.045(2) Uani 1 1 d . . .
O36 O 0.2178(4) 0.3968(4) 0.1251(2) 0.046(2) Uani 1 1 d . . .
O37 O 0.3409(4) 0.3123(4) 0.1355(2) 0.0398(19) Uani 1 1 d . A .
O38 O -0.0613(4) 0.3129(4) 0.4216(2) 0.058(2) Uani 1 1 d DU . .
C381 C -0.0920(8) 0.2654(8) 0.4605(4) 0.129(6) Uiso 1 1 d DU A .
H38A H -0.0535 0.2904 0.4890 0.154 Uiso 1 1 calc R . .
H38B H -0.0905 0.2069 0.4556 0.154 Uiso 1 1 calc R . .
C382 C -0.1775(8) 0.2620(9) 0.4686(5) 0.151(7) Uiso 1 1 d DU . .
H38C H -0.1957 0.2273 0.4958 0.226 Uiso 1 1 calc R A .
H38D H -0.2161 0.2370 0.4406 0.226 Uiso 1 1 calc R . .
H38E H -0.1791 0.3195 0.4748 0.226 Uiso 1 1 calc R . .
O39 O 0.2268(4) 0.3435(4) 0.4801(2) 0.063(2) Uani 1 1 d DU . .
C391 C 0.1880(9) 0.3216(8) 0.5227(4) 0.145(6) Uiso 1 1 d DU A .
H39A H 0.2025 0.2720 0.5352 0.174 Uiso 1 1 calc R . .
H39B H 0.1250 0.3041 0.5156 0.174 Uiso 1 1 calc R . .
C392 C 0.2122(10) 0.3873(10) 0.5581(5) 0.192(8) Uiso 1 1 d DU . .
H39C H 0.1825 0.3670 0.5862 0.288 Uiso 1 1 calc R A .
H39D H 0.1968 0.4363 0.5465 0.288 Uiso 1 1 calc R . .
H39E H 0.2742 0.4040 0.5662 0.288 Uiso 1 1 calc R . .
O40 O 0.2134(4) 0.0519(4) 0.4817(3) 0.065(2) Uani 1 1 d DU . .
C401 C 0.1639(16) 0.0673(13) 0.5176(8) 0.140(8) Uiso 0.623(18) 1 d PDU A 1
H40A H 0.1240 0.0962 0.5038 0.168 Uiso 0.623(18) 1 calc PR A 1
H40B H 0.2027 0.1058 0.5424 0.168 Uiso 0.623(18) 1 calc PR A 1
C402 C 0.1159(19) -0.0089(19) 0.5385(11) 0.166(9) Uiso 0.623(18) 1 d PDU A 1
H40C H 0.0843 0.0051 0.5633 0.249 Uiso 0.623(18) 1 calc PR A 1
H40D H 0.1551 -0.0379 0.5522 0.249 Uiso 0.623(18) 1 calc PR A 1
H40E H 0.0755 -0.0462 0.5143 0.249 Uiso 0.623(18) 1 calc PR A 1
C40' C 0.191(2) 0.019(3) 0.5266(8) 0.140(8) Uiso 0.377(18) 1 d PDU A 2
H40F H 0.2293 0.0575 0.5517 0.168 Uiso 0.377(18) 1 calc PR A 2
H40G H 0.1986 -0.0372 0.5293 0.168 Uiso 0.377(18) 1 calc PR A 2
C40" C 0.104(3) 0.012(4) 0.5330(17) 0.166(9) Uiso 0.377(18) 1 d PDU A 2
H40H H 0.0884 -0.0135 0.5632 0.249 Uiso 0.377(18) 1 calc PR A 2
H40I H 0.0658 -0.0230 0.5073 0.249 Uiso 0.377(18) 1 calc PR A 2
H40J H 0.0970 0.0690 0.5329 0.249 Uiso 0.377(18) 1 calc PR A 2
O41 O 0.1021(4) -0.1595(4) 0.3614(2) 0.050(2) Uani 1 1 d DU . .
C411 C 0.0552(11) -0.2105(9) 0.3962(5) 0.071(5) Uiso 0.715(12) 1 d PDU A 1
H41A H 0.0077 -0.2571 0.3801 0.085 Uiso 0.715(12) 1 calc PR A 1
H41B H 0.0934 -0.2364 0.4147 0.085 Uiso 0.715(12) 1 calc PR A 1
C412 C 0.0207(11) -0.1665(11) 0.4278(5) 0.116(7) Uiso 0.715(12) 1 d PDU A 1
H41C H -0.0094 -0.2057 0.4509 0.175 Uiso 0.715(12) 1 calc PR A 1
H41D H -0.0195 -0.1429 0.4101 0.175 Uiso 0.715(12) 1 calc PR A 1
H41E H 0.0671 -0.1203 0.4442 0.175 Uiso 0.715(12) 1 calc PR A 1
C41' C 0.0933(19) -0.215(2) 0.3996(10) 0.071(5) Uiso 0.285(12) 1 d PDU A 2
H41F H 0.1054 -0.1810 0.4295 0.085 Uiso 0.285(12) 1 calc PR A 2
H41G H 0.1368 -0.2447 0.3988 0.085 Uiso 0.285(12) 1 calc PR A 2
C41" C 0.011(2) -0.277(2) 0.3994(14) 0.116(7) Uiso 0.285(12) 1 d PDU A 2
H41H H 0.0061 -0.3059 0.4295 0.175 Uiso 0.285(12) 1 calc PR A 2
H41I H 0.0031 -0.3189 0.3736 0.175 Uiso 0.285(12) 1 calc PR A 2
H41J H -0.0334 -0.2494 0.3952 0.175 Uiso 0.285(12) 1 calc PR A 2
O42 O -0.1694(4) -0.1191(4) 0.3177(3) 0.062(2) Uani 1 1 d DU . .
C421 C -0.1972(8) -0.1702(8) 0.3565(4) 0.131(6) Uiso 1 1 d DU A .
H42A H -0.1711 -0.2163 0.3571 0.157 Uiso 1 1 calc R . .
H42B H -0.1757 -0.1352 0.3859 0.157 Uiso 1 1 calc R . .
C422 C -0.2868(8) -0.2066(8) 0.3560(5) 0.139(6) Uiso 1 1 d DU . .
H42C H -0.3006 -0.2394 0.3843 0.208 Uiso 1 1 calc R A .
H42D H -0.3086 -0.2442 0.3280 0.208 Uiso 1 1 calc R . .
H42E H -0.3135 -0.1616 0.3554 0.208 Uiso 1 1 calc R . .
O43 O -0.2205(4) 0.1403(4) 0.2907(2) 0.050(2) Uani 1 1 d DU . .
C431 C -0.2836(6) 0.1128(7) 0.3222(4) 0.086(4) Uiso 1 1 d DU A .
H43A H -0.3369 0.0774 0.3042 0.103 Uiso 1 1 calc R . .
H43B H -0.2953 0.1632 0.3350 0.103 Uiso 1 1 calc R . .
C432 C -0.2653(8) 0.0653(8) 0.3612(4) 0.129(6) Uiso 1 1 d DU . .
H43C H -0.3135 0.0504 0.3809 0.193 Uiso 1 1 calc R A .
H43D H -0.2134 0.0997 0.3800 0.193 Uiso 1 1 calc R . .
H43E H -0.2566 0.0134 0.3493 0.193 Uiso 1 1 calc R . .
O44 O 0.0840(4) 0.4369(4) 0.3899(2) 0.049(2) Uani 1 1 d DU . .
C441 C 0.0985(8) 0.4754(8) 0.4371(4) 0.114(5) Uiso 1 1 d DU A .
H44A H 0.0787 0.4303 0.4600 0.136 Uiso 1 1 calc R . .
H44B H 0.1607 0.5030 0.4448 0.136 Uiso 1 1 calc R . .
C442 C 0.0562(10) 0.5356(9) 0.4423(6) 0.204(9) Uiso 1 1 d DU . .
H44C H 0.0694 0.5603 0.4745 0.306 Uiso 1 1 calc R A .
H44D H -0.0057 0.5081 0.4363 0.306 Uiso 1 1 calc R . .
H44E H 0.0754 0.5804 0.4198 0.306 Uiso 1 1 calc R . .
O45 O 0.3555(4) 0.1836(4) 0.4492(2) 0.047(2) Uani 1 1 d DU . .
C451 C 0.3705(7) 0.2219(6) 0.4960(3) 0.061(4) Uiso 1 1 d DU A .
H45A H 0.3150 0.2186 0.5080 0.073 Uiso 1 1 calc R . .
H45B H 0.4045 0.2825 0.4948 0.073 Uiso 1 1 calc R . .
C452 C 0.4157(7) 0.1801(7) 0.5278(3) 0.082(4) Uiso 1 1 d DU . .
H45C H 0.4251 0.2075 0.5592 0.123 Uiso 1 1 calc R A .
H45D H 0.4711 0.1841 0.5162 0.123 Uiso 1 1 calc R . .
H45E H 0.3817 0.1203 0.5295 0.123 Uiso 1 1 calc R . .
O46 O 0.3140(4) 0.0222(4) 0.4108(2) 0.045(2) Uani 1 1 d DU . .
C461 C 0.2961(6) -0.0626(5) 0.4273(4) 0.062(4) Uiso 1 1 d DU A .
H46A H 0.2380 -0.0812 0.4383 0.074 Uiso 1 1 calc R . .
H46B H 0.2967 -0.1012 0.4008 0.074 Uiso 1 1 calc R . .
C462 C 0.3567(7) -0.0690(7) 0.4649(4) 0.104(5) Uiso 1 1 d DU . .
H46C H 0.3411 -0.1275 0.4753 0.156 Uiso 1 1 calc R A .
H46D H 0.3562 -0.0310 0.4913 0.156 Uiso 1 1 calc R . .
H46E H 0.4140 -0.0527 0.4538 0.156 Uiso 1 1 calc R . .
O47 O -0.0597(4) -0.1459(4) 0.2503(2) 0.046(2) Uani 1 1 d DU . .
C471 C -0.0653(6) -0.2252(5) 0.2708(4) 0.062(4) Uiso 1 1 d DU A .
H47A H -0.0658 -0.2190 0.3054 0.074 Uiso 1 1 calc R . .
H47B H -0.0138 -0.2406 0.2647 0.074 Uiso 1 1 calc R . .
C472 C -0.1401(6) -0.2925(6) 0.2530(4) 0.094(5) Uiso 1 1 d DU . .
H47C H -0.1410 -0.3450 0.2686 0.142 Uiso 1 1 calc R A .
H47D H -0.1391 -0.3004 0.2189 0.142 Uiso 1 1 calc R . .
H47E H -0.1914 -0.2780 0.2592 0.142 Uiso 1 1 calc R . .
O48 O -0.1646(4) -0.0495(4) 0.2279(2) 0.0395(19) Uani 1 1 d DU . .
C481 C -0.2527(5) -0.0566(6) 0.2309(4) 0.083(4) Uiso 1 1 d DU A .
H48A H -0.2614 -0.0437 0.2638 0.100 Uiso 1 1 calc R . .
H48B H -0.2677 -0.0147 0.2105 0.100 Uiso 1 1 calc R . .
C482 C -0.3077(6) -0.1399(6) 0.2168(4) 0.104(5) Uiso 1 1 d DU . .
H48C H -0.3674 -0.1429 0.2190 0.156 Uiso 1 1 calc R A .
H48D H -0.2937 -0.1814 0.2374 0.156 Uiso 1 1 calc R . .
H48E H -0.2996 -0.1526 0.1841 0.156 Uiso 1 1 calc R . .
O49 O -0.0595(4) 0.3726(4) 0.3290(2) 0.047(2) Uani 1 1 d DU . .
C491 C -0.1498(6) 0.3606(7) 0.3301(5) 0.095(5) Uiso 1 1 d DU A .
H49A H -0.1772 0.3552 0.2975 0.114 Uiso 1 1 calc R . .
H49B H -0.1772 0.3077 0.3462 0.114 Uiso 1 1 calc R . .
C492 C -0.1622(9) 0.4312(9) 0.3544(5) 0.172(7) Uiso 1 1 d DU . .
H49C H -0.2236 0.4218 0.3555 0.258 Uiso 1 1 calc R A .
H49D H -0.1368 0.4832 0.3377 0.258 Uiso 1 1 calc R . .
H49E H -0.1346 0.4368 0.3866 0.258 Uiso 1 1 calc R . .
O50 O 0.0910(4) 0.4878(4) 0.2926(2) 0.047(2) Uani 1 1 d DU . .
C501 C 0.1060(7) 0.5694(6) 0.2730(4) 0.083(4) Uiso 1 1 d DU A .
H50A H 0.0846 0.5627 0.2392 0.100 Uiso 1 1 calc R . .
H50B H 0.1683 0.5997 0.2753 0.100 Uiso 1 1 calc R . .
C502 C 0.0637(9) 0.6187(7) 0.2973(5) 0.142(6) Uiso 1 1 d DU . .
H50C H 0.0752 0.6745 0.2834 0.213 Uiso 1 1 calc R A .
H50D H 0.0852 0.6258 0.3307 0.213 Uiso 1 1 calc R . .
H50E H 0.0018 0.5893 0.2945 0.213 Uiso 1 1 calc R . .
O51 O 0.2283(4) 0.5630(4) 0.3609(2) 0.063(2) Uani 1 1 d DU . .
C511 C 0.2835(9) 0.6479(7) 0.3643(5) 0.149(6) Uiso 1 1 d DU A .
H51A H 0.3411 0.6484 0.3567 0.179 Uiso 1 1 calc R . .
H51B H 0.2623 0.6807 0.3401 0.179 Uiso 1 1 calc R . .
C512 C 0.2915(9) 0.6894(8) 0.4085(5) 0.146(6) Uiso 1 1 d DU . .
H51C H 0.3296 0.7478 0.4073 0.220 Uiso 1 1 calc R A .
H51D H 0.3155 0.6594 0.4326 0.220 Uiso 1 1 calc R . .
H51E H 0.2350 0.6898 0.4164 0.220 Uiso 1 1 calc R . .
O52 O 0.4009(4) 0.4693(4) 0.3689(2) 0.059(2) Uani 1 1 d DU . .
C521 C 0.4172(7) 0.5024(7) 0.4164(3) 0.075(4) Uiso 1 1 d DU A .
H52A H 0.4248 0.4580 0.4377 0.090 Uiso 1 1 calc R . .
H52B H 0.3670 0.5176 0.4254 0.090 Uiso 1 1 calc R . .
C522 C 0.4932(7) 0.5771(7) 0.4227(4) 0.104(5) Uiso 1 1 d DU . .
H52C H 0.5027 0.5972 0.4557 0.156 Uiso 1 1 calc R A .
H52D H 0.4850 0.6219 0.4026 0.156 Uiso 1 1 calc R . .
H52E H 0.5431 0.5623 0.4139 0.156 Uiso 1 1 calc R . .
O53 O 0.4947(4) 0.3154(4) 0.4181(2) 0.063(2) Uani 1 1 d DU . .
C531 C 0.5748(7) 0.3781(8) 0.4263(5) 0.143(6) Uiso 1 1 d DU A .
H53A H 0.5655 0.4334 0.4316 0.172 Uiso 1 1 calc R . .
H53B H 0.6056 0.3821 0.3976 0.172 Uiso 1 1 calc R . .
C532 C 0.6277(9) 0.3644(10) 0.4651(5) 0.187(8) Uiso 1 1 d DU . .
H53C H 0.6820 0.4109 0.4682 0.280 Uiso 1 1 calc R A .
H53D H 0.6389 0.3106 0.4599 0.280 Uiso 1 1 calc R . .
H53E H 0.5988 0.3621 0.4940 0.280 Uiso 1 1 calc R . .
O54 O 0.4462(4) 0.1553(4) 0.3718(2) 0.045(2) Uani 1 1 d DU . .
C541 C 0.5329(5) 0.1571(7) 0.3806(3) 0.059(4) Uiso 1 1 d DU A .
H54A H 0.5709 0.2157 0.3772 0.071 Uiso 1 1 calc R . .
H54B H 0.5454 0.1205 0.3565 0.071 Uiso 1 1 calc R . .
C542 C 0.5528(6) 0.1291(6) 0.4268(3) 0.073(4) Uiso 1 1 d DU . .
H54C H 0.6133 0.1324 0.4305 0.109 Uiso 1 1 calc R A .
H54D H 0.5169 0.0704 0.4302 0.109 Uiso 1 1 calc R . .
H54E H 0.5417 0.1656 0.4510 0.109 Uiso 1 1 calc R . .
O55 O 0.4125(4) -0.0123(4) 0.3399(2) 0.055(2) Uani 1 1 d DU . .
C551 C 0.4669(8) -0.0527(8) 0.3206(4) 0.102(5) Uiso 1 1 d DU A .
H55A H 0.5179 -0.0088 0.3106 0.123 Uiso 1 1 calc R . .
H55B H 0.4362 -0.0870 0.2922 0.123 Uiso 1 1 calc R . .
C552 C 0.4939(9) -0.1059(8) 0.3527(5) 0.149(7) Uiso 1 1 d DU . .
H55C H 0.5314 -0.1317 0.3375 0.223 Uiso 1 1 calc R A .
H55D H 0.4438 -0.1506 0.3620 0.223 Uiso 1 1 calc R . .
H55E H 0.5252 -0.0722 0.3807 0.223 Uiso 1 1 calc R . .
O56 O 0.2632(4) -0.0834(4) 0.2368(2) 0.045(2) Uani 1 1 d DU . .
C561 C 0.2497(7) -0.1650(6) 0.2559(4) 0.067(4) Uiso 1 1 d DU A .
H56A H 0.1875 -0.1960 0.2537 0.080 Uiso 1 1 calc R . .
H56B H 0.2712 -0.1584 0.2896 0.080 Uiso 1 1 calc R . .
C562 C 0.2931(7) -0.2137(7) 0.2310(4) 0.106(5) Uiso 1 1 d DU . .
H56C H 0.2826 -0.2695 0.2448 0.158 Uiso 1 1 calc R A .
H56D H 0.3548 -0.1836 0.2336 0.158 Uiso 1 1 calc R . .
H56E H 0.2712 -0.2210 0.1976 0.158 Uiso 1 1 calc R . .
O57 O 0.0474(4) -0.1755(4) 0.1830(2) 0.054(2) Uani 1 1 d DU . .
C571 C 0.0790(8) -0.2263(8) 0.1538(5) 0.130(6) Uiso 1 1 d DU A .
H57A H 0.0949 -0.1967 0.1243 0.156 Uiso 1 1 calc R . .
H57B H 0.1314 -0.2336 0.1701 0.156 Uiso 1 1 calc R . .
C572 C 0.0187(9) -0.3068(8) 0.1426(5) 0.170(7) Uiso 1 1 d DU . .
H57C H 0.0426 -0.3389 0.1218 0.255 Uiso 1 1 calc R A .
H57D H -0.0335 -0.2999 0.1267 0.255 Uiso 1 1 calc R . .
H57E H 0.0049 -0.3375 0.1717 0.255 Uiso 1 1 calc R . .
O58 O -0.0472(4) -0.0637(4) 0.1615(2) 0.0394(19) Uani 1 1 d DU . .
C581 C -0.0771(6) -0.1107(6) 0.1178(3) 0.061(4) Uiso 1 1 d DU A .
H58A H -0.0314 -0.1312 0.1069 0.073 Uiso 1 1 calc R . .
H58B H -0.0904 -0.0730 0.0937 0.073 Uiso 1 1 calc R . .
C582 C -0.1532(6) -0.1826(6) 0.1226(4) 0.082(4) Uiso 1 1 d DU . .
H58C H -0.1724 -0.2133 0.0921 0.123 Uiso 1 1 calc R A .
H58D H -0.1987 -0.1623 0.1331 0.123 Uiso 1 1 calc R . .
H58E H -0.1398 -0.2206 0.1459 0.123 Uiso 1 1 calc R . .
O59 O -0.1664(4) 0.0206(4) 0.1378(2) 0.050(2) Uani 1 1 d DU . .
C591 C -0.2077(8) 0.0305(8) 0.0940(4) 0.114(5) Uiso 1 1 d DU A .
H59A H -0.1985 0.0917 0.0897 0.137 Uiso 1 1 calc R . .
H59B H -0.1804 0.0103 0.0687 0.137 Uiso 1 1 calc R . .
C592 C -0.2963(8) -0.0126(9) 0.0884(5) 0.164(7) Uiso 1 1 d DU . .
H59C H -0.3199 -0.0018 0.0573 0.247 Uiso 1 1 calc R A .
H59D H -0.3243 0.0075 0.1130 0.247 Uiso 1 1 calc R . .
H59E H -0.3063 -0.0736 0.0912 0.247 Uiso 1 1 calc R . .
O60 O -0.0937(4) 0.2481(4) 0.1588(2) 0.047(2) Uani 1 1 d DU . .
C601 C -0.1827(5) 0.2358(7) 0.1630(3) 0.063(4) Uiso 1 1 d DU A .
H60A H -0.1883 0.2704 0.1903 0.076 Uiso 1 1 calc R . .
H60B H -0.2118 0.1755 0.1691 0.076 Uiso 1 1 calc R . .
C602 C -0.2240(7) 0.2590(7) 0.1210(4) 0.102(5) Uiso 1 1 d DU . .
H60C H -0.2844 0.2501 0.1254 0.152 Uiso 1 1 calc R A .
H60D H -0.2200 0.2237 0.0941 0.152 Uiso 1 1 calc R . .
H60E H -0.1958 0.3188 0.1150 0.152 Uiso 1 1 calc R . .
O61 O -0.0642(4) 0.4325(4) 0.2356(3) 0.056(2) Uani 1 1 d DU . .
C611 C -0.0890(10) 0.4681(15) 0.1936(6) 0.077(6) Uiso 0.63(2) 1 d PDU A 1
H61A H -0.0485 0.5258 0.1909 0.092 Uiso 0.63(2) 1 calc PR A 1
H61B H -0.0847 0.4332 0.1661 0.092 Uiso 0.63(2) 1 calc PR A 1
C612 C -0.1737(13) 0.4731(16) 0.1920(10) 0.093(7) Uiso 0.63(2) 1 d PDU A 1
H61C H -0.1869 0.4974 0.1622 0.139 Uiso 0.63(2) 1 calc PR A 1
H61D H -0.1780 0.5092 0.2184 0.139 Uiso 0.63(2) 1 calc PR A 1
H61E H -0.2144 0.4161 0.1942 0.139 Uiso 0.63(2) 1 calc PR A 1
C61' C -0.0947(16) 0.5011(13) 0.2224(16) 0.077(6) Uiso 0.37(2) 1 d PDU A 2
H61F H -0.0604 0.5330 0.1977 0.092 Uiso 0.37(2) 1 calc PR A 2
H61G H -0.0868 0.5401 0.2500 0.092 Uiso 0.37(2) 1 calc PR A 2
C61" C -0.1829(19) 0.473(3) 0.2050(17) 0.093(7) Uiso 0.37(2) 1 d PDU A 2
H61H H -0.1978 0.5200 0.1901 0.139 Uiso 0.37(2) 1 calc PR A 2
H61I H -0.2183 0.4535 0.2313 0.139 Uiso 0.37(2) 1 calc PR A 2
H61J H -0.1932 0.4262 0.1818 0.139 Uiso 0.37(2) 1 calc PR A 2
O62 O 0.3638(4) 0.5716(4) 0.2650(3) 0.060(2) Uani 1 1 d DU A .
C621 C 0.4541(8) 0.6036(13) 0.2778(11) 0.126(8) Uiso 0.594(18) 1 d PDU A 1
H62A H 0.4692 0.5698 0.3035 0.152 Uiso 0.594(18) 1 calc PR A 1
H62B H 0.4847 0.5966 0.2503 0.152 Uiso 0.594(18) 1 calc PR A 1
C622 C 0.4821(15) 0.6909(13) 0.2928(12) 0.199(12) Uiso 0.594(18) 1 d PDU A 1
H62C H 0.5438 0.7092 0.3020 0.299 Uiso 0.594(18) 1 calc PR A 1
H62D H 0.4516 0.6983 0.3197 0.299 Uiso 0.594(18) 1 calc PR A 1
H62E H 0.4700 0.7250 0.2668 0.299 Uiso 0.594(18) 1 calc PR A 1
C62' C 0.4327(16) 0.635(2) 0.2902(10) 0.126(8) Uiso 0.406(18) 1 d PDU A 2
H62F H 0.4572 0.6094 0.3167 0.152 Uiso 0.406(18) 1 calc PR A 2
H62G H 0.4111 0.6789 0.3036 0.152 Uiso 0.406(18) 1 calc PR A 2
C62" C 0.4978(16) 0.674(2) 0.2597(15) 0.199(12) Uiso 0.406(18) 1 d PDU A 2
H62H H 0.5405 0.7228 0.2762 0.299 Uiso 0.406(18) 1 calc PR A 2
H62I H 0.4718 0.6924 0.2314 0.299 Uiso 0.406(18) 1 calc PR A 2
H62J H 0.5255 0.6325 0.2506 0.299 Uiso 0.406(18) 1 calc PR A 2
O63 O 0.5472(4) 0.4053(4) 0.3035(2) 0.060(2) Uani 1 1 d DU A .
C631 C 0.6239(10) 0.4632(10) 0.2888(6) 0.121(8) Uiso 0.679(15) 1 d PDU A 1
H63A H 0.6119 0.4820 0.2568 0.146 Uiso 0.679(15) 1 calc PR A 1
H63B H 0.6672 0.4338 0.2870 0.146 Uiso 0.679(15) 1 calc PR A 1
C632 C 0.6579(12) 0.5358(10) 0.3201(7) 0.126(8) Uiso 0.679(15) 1 d PDU A 1
H63C H 0.6955 0.5824 0.3035 0.189 Uiso 0.679(15) 1 calc PR A 1
H63D H 0.6906 0.5217 0.3472 0.189 Uiso 0.679(15) 1 calc PR A 1
H63E H 0.6108 0.5530 0.3309 0.189 Uiso 0.679(15) 1 calc PR A 1
C63' C 0.605(2) 0.4857(15) 0.3198(10) 0.121(8) Uiso 0.321(15) 1 d PDU A 2
H63F H 0.6462 0.4774 0.3449 0.146 Uiso 0.321(15) 1 calc PR A 2
H63G H 0.5721 0.5194 0.3337 0.146 Uiso 0.321(15) 1 calc PR A 2
C63" C 0.650(2) 0.5315(18) 0.2827(14) 0.126(8) Uiso 0.321(15) 1 d PDU A 2
H63H H 0.7078 0.5264 0.2845 0.189 Uiso 0.321(15) 1 calc PR A 2
H63I H 0.6542 0.5915 0.2860 0.189 Uiso 0.321(15) 1 calc PR A 2
H63J H 0.6195 0.5081 0.2522 0.189 Uiso 0.321(15) 1 calc PR A 2
O64 O 0.4913(4) 0.2382(4) 0.2639(2) 0.042(2) Uani 1 1 d DU A .
C641 C 0.5798(5) 0.2412(7) 0.2735(4) 0.070(4) Uiso 1 1 d DU . .
H64A H 0.5817 0.1839 0.2813 0.084 Uiso 1 1 calc R A .
H64B H 0.6058 0.2796 0.3012 0.084 Uiso 1 1 calc R . .
C642 C 0.6293(6) 0.2706(7) 0.2337(4) 0.084(4) Uiso 1 1 d DU A .
H64C H 0.6883 0.2710 0.2414 0.126 Uiso 1 1 calc R . .
H64D H 0.6291 0.3281 0.2265 0.126 Uiso 1 1 calc R . .
H64E H 0.6039 0.2326 0.2062 0.126 Uiso 1 1 calc R . .
O65 O 0.4653(4) 0.0759(5) 0.2259(2) 0.058(2) Uani 1 1 d DU . .
C651 C 0.4812(12) 0.0167(13) 0.1942(9) 0.115(7) Uiso 0.634(18) 1 d PDU A 1
H65A H 0.4534 0.0201 0.1625 0.138 Uiso 0.634(18) 1 calc PR A 1
H65B H 0.4560 -0.0415 0.2051 0.138 Uiso 0.634(18) 1 calc PR A 1
C652 C 0.5711(13) 0.0342(19) 0.1916(10) 0.189(12) Uiso 0.634(18) 1 d PDU A 1
H65C H 0.5809 -0.0090 0.1712 0.283 Uiso 0.634(18) 1 calc PR A 1
H65D H 0.5989 0.0334 0.2232 0.283 Uiso 0.634(18) 1 calc PR A 1
H65E H 0.5952 0.0903 0.1786 0.283 Uiso 0.634(18) 1 calc PR A 1
C65' C 0.515(3) 0.057(2) 0.1909(13) 0.115(7) Uiso 0.366(18) 1 d PDU A 2
H65F H 0.5723 0.1002 0.1938 0.138 Uiso 0.366(18) 1 calc PR A 2
H65G H 0.4871 0.0618 0.1592 0.138 Uiso 0.366(18) 1 calc PR A 2
C65" C 0.523(3) -0.025(2) 0.1948(17) 0.189(12) Uiso 0.366(18) 1 d PDU A 2
H65H H 0.5481 -0.0389 0.1668 0.283 Uiso 0.366(18) 1 calc PR A 2
H65I H 0.4670 -0.0671 0.1971 0.283 Uiso 0.366(18) 1 calc PR A 2
H65J H 0.5610 -0.0263 0.2230 0.283 Uiso 0.366(18) 1 calc PR A 2
O66 O 0.2133(4) -0.0363(4) 0.1184(2) 0.050(2) Uani 1 1 d DU . .
C661 C 0.270(2) -0.0831(19) 0.1085(11) 0.132(6) Uiso 0.56(3) 1 d PDU A 1
H66A H 0.2378 -0.1445 0.1076 0.159 Uiso 0.56(3) 1 calc PR A 1
H66B H 0.3167 -0.0715 0.1340 0.159 Uiso 0.56(3) 1 calc PR A 1
C662 C 0.305(2) -0.060(3) 0.0644(9) 0.158(10) Uiso 0.56(3) 1 d PDU A 1
H66C H 0.3441 -0.0921 0.0588 0.237 Uiso 0.56(3) 1 calc PR A 1
H66D H 0.3356 0.0006 0.0652 0.237 Uiso 0.56(3) 1 calc PR A 1
H66E H 0.2582 -0.0740 0.0390 0.237 Uiso 0.56(3) 1 calc PR A 1
C66' C 0.2810(17) -0.067(3) 0.1074(15) 0.132(6) Uiso 0.44(3) 1 d PDU A 2
H66F H 0.2967 -0.0978 0.1346 0.159 Uiso 0.44(3) 1 calc PR A 2
H66G H 0.3320 -0.0190 0.1018 0.159 Uiso 0.44(3) 1 calc PR A 2
C66" C 0.257(3) -0.123(3) 0.0667(12) 0.158(10) Uiso 0.44(3) 1 d PDU A 2
H66H H 0.3078 -0.1357 0.0570 0.237 Uiso 0.44(3) 1 calc PR A 2
H66I H 0.2334 -0.0964 0.0410 0.237 Uiso 0.44(3) 1 calc PR A 2
H66J H 0.2141 -0.1763 0.0742 0.237 Uiso 0.44(3) 1 calc PR A 2
O67 O 0.1101(4) 0.0672(4) 0.1019(2) 0.0405(19) Uani 1 1 d DU . .
C671 C 0.0841(6) 0.0169(6) 0.0587(3) 0.068(4) Uiso 1 1 d DU A .
H67A H 0.0236 0.0111 0.0489 0.082 Uiso 1 1 calc R . .
H67B H 0.0877 -0.0406 0.0643 0.082 Uiso 1 1 calc R . .
C672 C 0.1361(7) 0.0532(6) 0.0205(3) 0.072(4) Uiso 1 1 d DU . .
H67C H 0.1152 0.0167 -0.0080 0.107 Uiso 1 1 calc R A .
H67D H 0.1959 0.0574 0.0294 0.107 Uiso 1 1 calc R . .
H67E H 0.1322 0.1098 0.0143 0.107 Uiso 1 1 calc R . .
O68 O 0.0002(4) 0.1576(4) 0.0709(2) 0.053(2) Uani 1 1 d DU . .
C681 C -0.0064(13) 0.1803(16) 0.0228(4) 0.081(6) Uiso 0.542(13) 1 d PDU A 1
H68A H 0.0473 0.2247 0.0164 0.097 Uiso 0.542(13) 1 calc PR A 1
H68B H -0.0123 0.1301 0.0022 0.097 Uiso 0.542(13) 1 calc PR A 1
C682 C -0.0768(14) 0.2108(16) 0.0109(8) 0.127(9) Uiso 0.542(13) 1 d PDU A 1
H68C H -0.0760 0.2279 -0.0220 0.190 Uiso 0.542(13) 1 calc PR A 1
H68D H -0.0722 0.2596 0.0316 0.190 Uiso 0.542(13) 1 calc PR A 1
H68E H -0.1305 0.1657 0.0148 0.190 Uiso 0.542(13) 1 calc PR A 1
C68' C -0.0423(13) 0.1990(17) 0.0385(7) 0.081(6) Uiso 0.458(13) 1 d PDU A 2
H68F H -0.0571 0.2436 0.0557 0.097 Uiso 0.458(13) 1 calc PR A 2
H68G H -0.0965 0.1573 0.0248 0.097 Uiso 0.458(13) 1 calc PR A 2
C68" C 0.0077(18) 0.2365(17) 0.0011(7) 0.127(9) Uiso 0.458(13) 1 d PDU A 2
H68H H -0.0255 0.2620 -0.0206 0.190 Uiso 0.458(13) 1 calc PR A 2
H68I H 0.0233 0.1928 -0.0159 0.190 Uiso 0.458(13) 1 calc PR A 2
H68J H 0.0598 0.2803 0.0142 0.190 Uiso 0.458(13) 1 calc PR A 2
O69 O 0.0707(4) 0.4400(4) 0.1368(2) 0.053(2) Uani 1 1 d DU . .
C691 C 0.031(3) 0.484(4) 0.1048(12) 0.116(7) Uiso 0.228(13) 1 d PDU A 1
H69A H 0.0387 0.5415 0.1184 0.139 Uiso 0.228(13) 1 calc PR A 1
H69B H -0.0315 0.4536 0.1005 0.139 Uiso 0.228(13) 1 calc PR A 1
C692 C 0.065(4) 0.492(4) 0.0600(10) 0.128(8) Uiso 0.228(13) 1 d PDU A 1
H69C H 0.0181 0.4787 0.0349 0.192 Uiso 0.228(13) 1 calc PR A 1
H69D H 0.0978 0.4523 0.0573 0.192 Uiso 0.228(13) 1 calc PR A 1
H69E H 0.1028 0.5500 0.0570 0.192 Uiso 0.228(13) 1 calc PR A 1
C69' C 0.0213(11) 0.4091(10) 0.0932(5) 0.116(7) Uiso 0.772(13) 1 d PDU A 2
H69F H 0.0589 0.3954 0.0711 0.139 Uiso 0.772(13) 1 calc PR A 2
H69G H -0.0241 0.3557 0.0987 0.139 Uiso 0.772(13) 1 calc PR A 2
C69" C -0.0174(12) 0.4654(11) 0.0712(6) 0.128(8) Uiso 0.772(13) 1 d PDU A 2
H69H H -0.0318 0.4494 0.0377 0.192 Uiso 0.772(13) 1 calc PR A 2
H69I H 0.0225 0.5234 0.0748 0.192 Uiso 0.772(13) 1 calc PR A 2
H69J H -0.0696 0.4625 0.0861 0.192 Uiso 0.772(13) 1 calc PR A 2
O70 O 0.2258(4) 0.4933(4) 0.1964(2) 0.052(2) Uani 1 1 d DU A .
C701 C 0.227(3) 0.5765(13) 0.1843(12) 0.137(15) Uiso 0.33 1 d PDU A 2
H70A H 0.2646 0.6181 0.2080 0.164 Uiso 0.33 1 calc PR A 2
H70B H 0.1681 0.5804 0.1847 0.164 Uiso 0.33 1 calc PR A 2
C702 C 0.256(4) 0.597(3) 0.1384(14) 0.19(2) Uiso 0.33 1 d PDU A 2
H70C H 0.2565 0.6549 0.1314 0.283 Uiso 0.33 1 calc PR A 2
H70D H 0.2173 0.5571 0.1147 0.283 Uiso 0.33 1 calc PR A 2
H70E H 0.3138 0.5933 0.1379 0.283 Uiso 0.33 1 calc PR A 2
O71 O 0.3704(4) 0.4547(4) 0.0980(2) 0.068(2) Uani 1 1 d DU A .
C711 C 0.410(3) 0.5182(13) 0.0658(11) 0.112(6) Uiso 0.549(14) 1 d PDU A 1
H71A H 0.3656 0.5381 0.0487 0.134 Uiso 0.549(14) 1 calc PR A 1
H71B H 0.4512 0.5674 0.0838 0.134 Uiso 0.549(14) 1 calc PR A 1
C712 C 0.4537(17) 0.4862(17) 0.0324(8) 0.149(9) Uiso 0.549(14) 1 d PDU A 1
H71C H 0.4814 0.5316 0.0117 0.223 Uiso 0.549(14) 1 calc PR A 1
H71D H 0.4124 0.4394 0.0135 0.223 Uiso 0.549(14) 1 calc PR A 1
H71E H 0.4971 0.4657 0.0493 0.223 Uiso 0.549(14) 1 calc PR A 1
C71' C 0.413(3) 0.4969(19) 0.0590(13) 0.112(6) Uiso 0.451(14) 1 d PDU A 2
H71F H 0.4750 0.5040 0.0644 0.134 Uiso 0.451(14) 1 calc PR A 2
H71G H 0.3905 0.4611 0.0300 0.134 Uiso 0.451(14) 1 calc PR A 2
C71" C 0.403(2) 0.5782(14) 0.0521(10) 0.149(9) Uiso 0.451(14) 1 d PDU A 2
H71H H 0.4350 0.6054 0.0261 0.223 Uiso 0.451(14) 1 calc PR A 2
H71I H 0.4237 0.6136 0.0810 0.223 Uiso 0.451(14) 1 calc PR A 2
H71J H 0.3417 0.5713 0.0446 0.223 Uiso 0.451(14) 1 calc PR A 2
O72 O 0.5327(4) 0.5100(4) 0.1517(3) 0.065(2) Uani 1 1 d DU A .
C721 C 0.6005(14) 0.5763(13) 0.1348(7) 0.110(7) Uiso 0.477(13) 1 d PDU A 1
H72A H 0.5768 0.6055 0.1097 0.132 Uiso 0.477(13) 1 calc PR A 1
H72B H 0.6409 0.5517 0.1209 0.132 Uiso 0.477(13) 1 calc PR A 1
C722 C 0.6456(15) 0.6365(14) 0.1714(10) 0.125(9) Uiso 0.477(13) 1 d PDU A 1
H72C H 0.6882 0.6838 0.1580 0.187 Uiso 0.477(13) 1 calc PR A 1
H72D H 0.6746 0.6092 0.1946 0.187 Uiso 0.477(13) 1 calc PR A 1
H72E H 0.6051 0.6579 0.1869 0.187 Uiso 0.477(13) 1 calc PR A 1
C72' C 0.6109(10) 0.5616(15) 0.1760(6) 0.110(7) Uiso 0.523(13) 1 d PDU A 2
H72F H 0.5980 0.6011 0.1983 0.132 Uiso 0.523(13) 1 calc PR A 2
H72G H 0.6373 0.5250 0.1947 0.132 Uiso 0.523(13) 1 calc PR A 2
C72" C 0.6705(12) 0.6093(15) 0.1454(9) 0.125(9) Uiso 0.523(13) 1 d PDU A 2
H72H H 0.7229 0.6429 0.1641 0.187 Uiso 0.523(13) 1 calc PR A 2
H72I H 0.6456 0.6473 0.1276 0.187 Uiso 0.523(13) 1 calc PR A 2
H72J H 0.6841 0.5706 0.1235 0.187 Uiso 0.523(13) 1 calc PR A 2
O73 O 0.4880(4) 0.3427(4) 0.1166(2) 0.049(2) Uani 1 1 d DU A .
C731 C 0.5768(6) 0.3506(7) 0.1174(4) 0.074(4) Uiso 1 1 d DU . .
H73A H 0.5842 0.2946 0.1232 0.089 Uiso 1 1 calc R A .
H73B H 0.6089 0.3900 0.1437 0.089 Uiso 1 1 calc R . .
C732 C 0.6120(7) 0.3818(7) 0.0736(4) 0.109(5) Uiso 1 1 d DU A .
H73C H 0.6727 0.3862 0.0756 0.164 Uiso 1 1 calc R . .
H73D H 0.6059 0.4378 0.0681 0.164 Uiso 1 1 calc R . .
H73E H 0.5811 0.3425 0.0475 0.164 Uiso 1 1 calc R . .
O74 O 0.4525(4) 0.1825(4) 0.0721(2) 0.059(2) Uani 1 1 d DU . .
C741 C 0.468(2) 0.131(2) 0.0360(9) 0.131(8) Uiso 0.413(17) 1 d PDU A 1
H74A H 0.4151 0.0823 0.0282 0.157 Uiso 0.413(17) 1 calc PR A 1
H74B H 0.4798 0.1642 0.0073 0.157 Uiso 0.413(17) 1 calc PR A 1
C742 C 0.537(3) 0.098(3) 0.0477(14) 0.188(11) Uiso 0.413(17) 1 d PDU A 1
H74C H 0.5416 0.0618 0.0216 0.283 Uiso 0.413(17) 1 calc PR A 1
H74D H 0.5261 0.0655 0.0762 0.283 Uiso 0.413(17) 1 calc PR A 1
H74E H 0.5902 0.1457 0.0534 0.283 Uiso 0.413(17) 1 calc PR A 1
C74' C 0.5034(17) 0.1307(16) 0.0632(7) 0.131(8) Uiso 0.587(17) 1 d PDU A 2
H74F H 0.4697 0.0709 0.0675 0.157 Uiso 0.587(17) 1 calc PR A 2
H74G H 0.5536 0.1456 0.0869 0.157 Uiso 0.587(17) 1 calc PR A 2
C74" C 0.5332(19) 0.1376(19) 0.0176(8) 0.188(11) Uiso 0.587(17) 1 d PDU A 2
H74H H 0.5671 0.0994 0.0141 0.283 Uiso 0.587(17) 1 calc PR A 2
H74I H 0.5688 0.1961 0.0134 0.283 Uiso 0.587(17) 1 calc PR A 2
H74J H 0.4841 0.1221 -0.0063 0.283 Uiso 0.587(17) 1 calc PR A 2
O75 O 0.3377(4) 0.2757(4) 0.0519(2) 0.049(2) Uani 1 1 d DU . .
C751 C 0.3205(7) 0.2356(7) 0.0058(3) 0.097(5) Uiso 1 1 d DU A .
H75A H 0.2625 0.2338 -0.0073 0.117 Uiso 1 1 calc R . .
H75B H 0.3210 0.1764 0.0084 0.117 Uiso 1 1 calc R . .
C752 C 0.3817(8) 0.2787(8) -0.0259(4) 0.125(6) Uiso 1 1 d DU . .
H75C H 0.3667 0.2496 -0.0569 0.188 Uiso 1 1 calc R A .
H75D H 0.4389 0.2786 -0.0137 0.188 Uiso 1 1 calc R . .
H75E H 0.3813 0.3373 -0.0286 0.188 Uiso 1 1 calc R . .
O76 O 0.2357(4) 0.3746(4) 0.0254(2) 0.059(2) Uani 1 1 d DU . .
C761 C 0.2367(16) 0.404(2) -0.0211(6) 0.152(9) Uiso 0.547(16) 1 d PDU A 1
H76A H 0.2456 0.3618 -0.0429 0.182 Uiso 0.547(16) 1 calc PR A 1
H76B H 0.2853 0.4574 -0.0224 0.182 Uiso 0.547(16) 1 calc PR A 1
C762 C 0.1590(17) 0.4204(18) -0.0364(8) 0.144(9) Uiso 0.547(16) 1 d PDU A 1
H76C H 0.1600 0.4360 -0.0695 0.216 Uiso 0.547(16) 1 calc PR A 1
H76D H 0.1531 0.4670 -0.0171 0.216 Uiso 0.547(16) 1 calc PR A 1
H76E H 0.1104 0.3692 -0.0332 0.216 Uiso 0.547(16) 1 calc PR A 1
C76' C 0.200(3) 0.424(2) -0.0050(7) 0.152(9) Uiso 0.453(16) 1 d PDU A 2
H76F H 0.2343 0.4848 0.0002 0.182 Uiso 0.453(16) 1 calc PR A 2
H76G H 0.1411 0.4182 0.0036 0.182 Uiso 0.453(16) 1 calc PR A 2
C76" C 0.195(2) 0.402(2) -0.0537(6) 0.144(9) Uiso 0.453(16) 1 d PDU A 2
H76H H 0.1797 0.4446 -0.0727 0.216 Uiso 0.453(16) 1 calc PR A 2
H76I H 0.1520 0.3464 -0.0605 0.216 Uiso 0.453(16) 1 calc PR A 2
H76J H 0.2512 0.3994 -0.0615 0.216 Uiso 0.453(16) 1 calc PR A 2
O77 O 0.2294(8) 0.5514(7) 0.0966(4) 0.075(4) Uani 0.67 1 d PDU A 1
C771 C 0.2166(15) 0.6314(10) 0.0889(6) 0.144(9) Uiso 0.67 1 d PDU A 1
H77A H 0.2635 0.6762 0.1068 0.172 Uiso 0.67 1 calc PR A 1
H77B H 0.1622 0.6307 0.1014 0.172 Uiso 0.67 1 calc PR A 1
C772 C 0.2138(14) 0.6520(12) 0.0403(7) 0.155(10) Uiso 0.67 1 d PDU A 1
H77C H 0.2049 0.7073 0.0372 0.233 Uiso 0.67 1 calc PR A 1
H77D H 0.1665 0.6086 0.0225 0.233 Uiso 0.67 1 calc PR A 1
H77E H 0.2679 0.6541 0.0278 0.233 Uiso 0.67 1 calc PR A 1
O78 O 0.3749(7) 0.6175(6) 0.1505(4) 0.071(4) Uani 0.67 1 d PDU A 1
C781 C 0.4449(13) 0.6912(11) 0.1630(7) 0.201(12) Uiso 0.67 1 d PDU A 1
H78A H 0.4970 0.6739 0.1681 0.241 Uiso 0.67 1 calc PR A 1
H78B H 0.4356 0.7140 0.1936 0.241 Uiso 0.67 1 calc PR A 1
C782 C 0.4620(11) 0.7587(9) 0.1306(7) 0.117(8) Uiso 0.67 1 d PDU A 1
H78C H 0.5135 0.8043 0.1426 0.176 Uiso 0.67 1 calc PR A 1
H78D H 0.4132 0.7804 0.1272 0.176 Uiso 0.67 1 calc PR A 1
H78E H 0.4708 0.7374 0.0999 0.176 Uiso 0.67 1 calc PR A 1

loop_
_atom_site_aniso_label
_atom_site_aniso_U_11
_atom_site_aniso_U_22
_atom_site_aniso_U_33
_atom_site_aniso_U_23
_atom_site_aniso_U_13
_atom_site_aniso_U_12
K1 0.055(2) 0.064(2) 0.100(3) -0.0130(18) -0.0222(18) 0.0200(17)
Mn1 0.0281(11) 0.0505(12) 0.0413(12) 0.0068(9) 0.0042(9) 0.0051(9)
Ti1 0.0412(14) 0.0554(16) 0.0479(15) 0.0017(12) 0.0113(13) 0.0119(13)
Ti2 0.0406(14) 0.0535(16) 0.0431(15) -0.0025(12) 0.0015(12) 0.0038(12)
Ti3 0.0368(14) 0.0611(16) 0.0382(14) 0.0097(12) 0.0013(12) 0.0069(13)
Ti4 0.0359(14) 0.0457(15) 0.0460(14) 0.0103(12) 0.0029(12) 0.0067(12)
Ti5 0.0276(13) 0.0451(15) 0.0524(15) 0.0094(12) 0.0041(12) 0.0016(11)
Ti6 0.0272(13) 0.0511(15) 0.0510(15) 0.0038(12) 0.0055(12) 0.0078(12)
Ti7 0.0452(15) 0.0431(15) 0.0561(16) -0.0004(12) 0.0083(13) 0.0057(13)
Ti8 0.0344(13) 0.0448(15) 0.0450(14) 0.0025(12) 0.0012(12) 0.0023(12)
Ti9 0.0312(14) 0.0622(16) 0.0434(15) 0.0054(12) -0.0053(12) 0.0022(13)
Ti10 0.0329(14) 0.0568(16) 0.0475(15) 0.0158(12) 0.0018(12) 0.0126(12)
Ti11 0.0288(13) 0.0470(15) 0.0408(14) 0.0047(11) 0.0026(11) 0.0093(11)
Ti12 0.0335(13) 0.0434(15) 0.0434(14) 0.0010(12) 0.0012(12) 0.0028(11)
Ti13 0.0261(13) 0.0526(15) 0.0436(14) 0.0042(12) -0.0015(12) 0.0032(11)
Ti14 0.0261(13) 0.0444(14) 0.0463(14) 0.0082(11) 0.0043(11) 0.0063(11)
Ti15 0.0344(14) 0.0531(16) 0.0562(16) 0.0055(12) 0.0091(13) 0.0117(12)
Ti16 0.0261(12) 0.0394(14) 0.0404(14) 0.0021(11) 0.0028(11) 0.0044(11)
Ti17 0.0254(12) 0.0426(14) 0.0352(13) 0.0057(11) 0.0002(11) 0.0042(11)
Ti18 0.0237(12) 0.0406(14) 0.0340(13) 0.0019(11) 0.0004(11) 0.0033(11)
Ti19 0.0331(14) 0.0446(15) 0.0579(16) 0.0100(12) 0.0082(13) 0.0008(12)
Ti20 0.0241(13) 0.0566(16) 0.0493(15) 0.0064(12) -0.0015(12) 0.0031(12)
Ti21 0.0253(13) 0.0574(15) 0.0462(14) 0.0063(12) 0.0010(12) 0.0106(12)
Ti22 0.0309(13) 0.0542(16) 0.0365(14) 0.0019(12) 0.0003(11) 0.0096(12)
Ti23 0.0287(13) 0.0532(15) 0.0389(14) 0.0056(11) -0.0021(12) 0.0057(12)
Ti24 0.0358(14) 0.0486(15) 0.0504(15) 0.0114(12) 0.0085(12) 0.0090(12)
Ti25 0.0331(14) 0.0591(16) 0.0594(16) 0.0147(13) 0.0112(13) -0.0022(13)
Ti26 0.0384(14) 0.0743(17) 0.0479(15) 0.0100(13) 0.0144(13) 0.0150(13)
Ti27 0.0393(14) 0.0633(16) 0.0434(15) 0.0161(12) 0.0069(12) 0.0063(13)
Ti28 0.032(2) 0.049(2) 0.049(2) 0.0154(18) 0.0120(18) -0.0022(18)
O1 0.028(4) 0.055(5) 0.039(5) 0.004(4) 0.004(4) 0.008(4)
O2 0.037(5) 0.060(5) 0.043(5) 0.003(4) 0.004(4) 0.009(4)
O3 0.042(5) 0.057(5) 0.039(5) 0.007(4) 0.009(4) 0.010(4)
O4 0.033(5) 0.044(5) 0.048(5) 0.014(4) 0.010(4) 0.010(4)
O5 0.026(4) 0.045(5) 0.054(5) 0.002(4) 0.006(4) 0.004(4)
O6 0.038(5) 0.046(5) 0.049(5) 0.012(4) 0.002(4) 0.011(4)
O7 0.032(4) 0.035(4) 0.041(5) -0.001(4) 0.012(4) 0.004(4)
O8 0.037(5) 0.045(5) 0.033(5) -0.005(4) 0.006(4) -0.003(4)
O9 0.033(5) 0.052(5) 0.044(5) 0.006(4) 0.002(4) -0.001(4)
O10 0.022(4) 0.050(5) 0.036(5) -0.001(4) -0.002(4) 0.006(4)
O11 0.025(4) 0.037(4) 0.039(5) 0.006(4) 0.003(4) 0.003(4)
O12 0.025(4) 0.038(5) 0.061(5) 0.018(4) 0.012(4) 0.012(4)
O13 0.032(4) 0.039(5) 0.029(4) 0.002(3) -0.010(4) 0.006(4)
O14 0.021(4) 0.057(5) 0.049(5) 0.003(4) 0.001(4) 0.010(4)
O15 0.021(4) 0.044(5) 0.055(5) 0.009(4) 0.010(4) 0.002(4)
O16 0.013(4) 0.035(4) 0.035(4) 0.001(3) -0.003(3) -0.006(3)
O17 0.014(4) 0.040(4) 0.023(4) 0.006(3) 0.002(3) 0.005(3)
O18 0.020(4) 0.034(5) 0.039(5) 0.013(4) 0.003(4) 0.004(4)
O19 0.040(5) 0.036(5) 0.046(5) 0.000(4) 0.012(4) 0.003(4)
O20 0.021(4) 0.050(5) 0.039(5) 0.001(4) -0.006(4) 0.003(4)
O21 0.021(4) 0.048(5) 0.038(5) 0.010(4) 0.002(4) 0.009(4)
O22 0.031(4) 0.040(5) 0.036(5) 0.011(4) -0.002(4) 0.001(4)
O23 0.026(4) 0.044(5) 0.037(5) -0.002(4) 0.004(4) 0.003(4)
O24 0.031(4) 0.047(5) 0.044(5) 0.004(4) 0.012(4) 0.013(4)
O25 0.020(4) 0.048(5) 0.037(4) 0.003(4) 0.004(4) 0.010(4)
O26 0.024(4) 0.042(5) 0.043(5) 0.002(4) 0.000(4) -0.006(4)
O27 0.017(4) 0.043(4) 0.029(4) 0.005(3) 0.002(3) 0.006(3)
O28 0.023(4) 0.040(5) 0.039(5) 0.010(4) 0.003(4) 0.008(4)
O29 0.026(4) 0.029(4) 0.036(4) 0.001(3) 0.002(4) 0.006(4)
O30 0.029(4) 0.047(5) 0.031(4) 0.013(4) 0.007(4) 0.013(4)
O31 0.037(5) 0.040(5) 0.052(5) 0.006(4) 0.008(4) -0.003(4)
O32 0.020(4) 0.053(5) 0.052(5) 0.011(4) 0.006(4) -0.003(4)
O33 0.025(4) 0.063(5) 0.042(5) 0.010(4) 0.005(4) 0.006(4)
O34 0.030(4) 0.058(5) 0.036(5) -0.001(4) 0.000(4) 0.003(4)
O35 0.039(5) 0.053(5) 0.039(5) 0.013(4) 0.009(4) 0.008(4)
O36 0.047(5) 0.051(5) 0.044(5) 0.020(4) 0.019(4) 0.017(4)
O37 0.026(4) 0.045(5) 0.047(5) 0.015(4) 0.009(4) 0.007(4)
O38 0.060(5) 0.072(6) 0.044(5) 0.004(4) 0.017(4) 0.020(5)
O39 0.055(5) 0.087(6) 0.045(5) 0.009(5) 0.020(5) 0.017(5)
O40 0.070(6) 0.084(6) 0.050(5) 0.008(5) 0.017(5) 0.033(5)
O41 0.046(5) 0.044(5) 0.053(5) 0.019(4) 0.008(4) 0.005(4)
O42 0.056(5) 0.050(5) 0.070(6) 0.020(4) 0.021(5) -0.003(4)
O43 0.025(4) 0.070(5) 0.059(5) 0.015(4) 0.017(4) 0.017(4)
O44 0.038(5) 0.066(5) 0.039(5) -0.007(4) 0.005(4) 0.009(4)
O45 0.028(4) 0.066(5) 0.038(5) 0.001(4) -0.004(4) 0.005(4)
O46 0.046(5) 0.040(5) 0.044(5) 0.010(4) -0.001(4) 0.009(4)
O47 0.043(5) 0.037(5) 0.056(5) 0.018(4) 0.012(4) 0.005(4)
O48 0.018(4) 0.050(5) 0.048(5) 0.015(4) 0.001(4) 0.009(4)
O49 0.037(5) 0.054(5) 0.049(5) 0.006(4) 0.004(4) 0.012(4)
O50 0.035(5) 0.038(5) 0.067(6) 0.009(4) 0.012(4) 0.007(4)
O51 0.066(6) 0.039(5) 0.076(6) 0.008(4) 0.010(5) 0.002(5)
O52 0.051(5) 0.051(5) 0.060(6) -0.003(4) 0.015(5) -0.008(4)
O53 0.028(5) 0.070(6) 0.069(6) 0.014(5) -0.007(4) -0.011(4)
O54 0.016(4) 0.069(5) 0.049(5) 0.011(4) -0.004(4) 0.013(4)
O55 0.042(5) 0.071(6) 0.056(5) 0.017(4) 0.008(4) 0.023(5)
O56 0.043(5) 0.039(5) 0.056(5) 0.016(4) 0.006(4) 0.014(4)
O57 0.047(5) 0.055(5) 0.050(5) -0.012(4) -0.003(4) 0.007(4)
O58 0.030(4) 0.043(5) 0.038(5) -0.001(4) -0.004(4) 0.004(4)
O59 0.036(5) 0.068(5) 0.045(5) 0.015(4) -0.001(4) 0.015(4)
O60 0.029(5) 0.066(5) 0.050(5) 0.009(4) 0.007(4) 0.021(4)
O61 0.052(5) 0.046(5) 0.072(6) 0.015(4) 0.002(5) 0.021(4)
O62 0.037(5) 0.064(6) 0.074(6) 0.010(5) 0.002(5) 0.009(4)
O63 0.034(5) 0.071(6) 0.066(6) 0.027(5) 0.017(4) -0.003(4)
O64 0.014(4) 0.060(5) 0.049(5) 0.006(4) 0.002(4) 0.004(4)
O65 0.047(5) 0.082(6) 0.047(5) 0.015(4) 0.014(4) 0.021(5)
O66 0.041(5) 0.062(5) 0.058(5) 0.000(4) 0.011(4) 0.029(4)
O67 0.035(5) 0.056(5) 0.031(4) -0.003(4) 0.005(4) 0.015(4)
O68 0.050(5) 0.064(5) 0.046(5) 0.022(4) 0.000(4) 0.022(4)
O69 0.049(5) 0.059(5) 0.049(5) 0.007(4) 0.002(4) 0.015(4)
O70 0.053(5) 0.030(5) 0.065(6) 0.013(4) -0.007(4) 0.005(4)
O71 0.043(5) 0.087(6) 0.047(5) 0.040(4) 0.005(4) -0.019(4)
O72 0.041(5) 0.073(6) 0.067(6) 0.020(5) 0.013(5) -0.002(5)
O73 0.023(4) 0.065(5) 0.055(5) 0.017(4) 0.018(4) 0.005(4)
O74 0.051(5) 0.074(6) 0.053(5) 0.003(4) 0.010(4) 0.020(5)
O75 0.041(5) 0.063(5) 0.037(5) -0.001(4) 0.008(4) 0.007(4)
O76 0.056(5) 0.067(5) 0.054(6) 0.031(4) 0.024(4) 0.016(4)
O77 0.115(11) 0.043(8) 0.066(9) 0.016(7) 0.016(8) 0.021(8)
O78 0.042(8) 0.042(8) 0.117(11) 0.025(7) 0.005(8) -0.002(7)

loop_
_atom_type_symbol
_atom_type_description
_atom_type_scat_dispersion_real
_atom_type_scat_dispersion_imag
_atom_type_scat_source
C C 0.0033 0.0016 'International Tables Vol C Tables 4.2.6.8 and 6.1.1.4'
H H 0.0000 0.0000 'International Tables Vol C Tables 4.2.6.8 and 6.1.1.4'
O O 0.0106 0.0060 'International Tables Vol C Tables 4.2.6.8 and 6.1.1.4'
K K 0.2009 0.2494 'International Tables Vol C Tables 4.2.6.8 and 6.1.1.4'
Ti Ti 0.2776 0.4457 'International Tables Vol C Tables 4.2.6.8 and 6.1.1.4'
Mn Mn 0.3368 0.7283 'International Tables Vol C Tables 4.2.6.8 and 6.1.1.4'

loop_
_geom_angle_atom_site_label_1
_geom_angle_atom_site_label_2
_geom_angle_atom_site_label_3
_geom_angle
O5 K1 O3 118.2(2)
O5 K1 O6 58.53(19)
O3 K1 O6 166.0(2)
O5 K1 O2 166.4(2)
O3 K1 O2 61.65(19)
O6 K1 O2 117.9(2)
O5 K1 O1 119.1(2)
O3 K1 O1 118.6(2)
O6 K1 O1 60.99(18)
O2 K1 O1 57.40(19)
O5 K1 O4 60.89(18)
O3 K1 O4 57.87(19)
O6 K1 O4 119.0(2)
O2 K1 O4 119.2(2)
O1 K1 O4 167.1(2)
O5 K1 Ti3 147.34(16)
O3 K1 Ti3 30.69(14)
O6 K1 Ti3 147.28(16)
O2 K1 Ti3 30.97(14)
O1 K1 Ti3 88.18(14)
O4 K1 Ti3 88.44(15)
O5 K1 Ti1 88.76(15)
O3 K1 Ti1 147.26(16)
O6 K1 Ti1 30.44(14)
O2 K1 Ti1 87.72(15)
O1 K1 Ti1 30.55(13)
O4 K1 Ti1 147.91(16)
Ti3 K1 Ti1 118.08(8)
O5 K1 Ti5 30.42(13)
O3 K1 Ti5 88.06(15)
O6 K1 Ti5 88.79(15)
O2 K1 Ti5 147.97(16)
O1 K1 Ti5 148.00(16)
O4 K1 Ti5 30.47(13)
Ti3 K1 Ti5 118.27(8)
Ti1 K1 Ti5 118.63(9)
O5 K1 Ti6 30.26(13)
O3 K1 Ti6 141.49(17)
O6 K1 Ti6 30.42(14)
O2 K1 Ti6 141.63(17)
O1 K1 Ti6 89.15(15)
O4 K1 Ti6 88.98(15)
Ti3 K1 Ti6 156.36(11)
Ti1 K1 Ti6 59.37(6)
Ti5 K1 Ti6 59.29(6)
O5 K1 Ti4 88.56(14)
O3 K1 Ti4 29.85(14)
O6 K1 Ti4 142.22(17)
O2 K1 Ti4 89.46(15)
O1 K1 Ti4 142.14(15)
O4 K1 Ti4 30.10(13)
Ti3 K1 Ti4 59.30(6)
Ti1 K1 Ti4 156.51(10)
Ti5 K1 Ti4 58.99(6)
Ti6 K1 Ti4 112.58(8)
O5 K1 Ti2 142.17(16)
O3 K1 Ti2 88.92(15)
O6 K1 Ti2 88.61(15)
O2 K1 Ti2 29.67(14)
O1 K1 Ti2 29.95(13)
O4 K1 Ti2 142.33(16)
Ti3 K1 Ti2 59.15(6)
Ti1 K1 Ti2 58.94(6)
Ti5 K1 Ti2 156.74(11)
Ti6 K1 Ti2 112.71(8)
Ti4 K1 Ti2 112.90(8)
O37 Mn1 O27 114.6(2)
O37 Mn1 O29 114.6(3)
O27 Mn1 O29 105.0(2)
O37 Mn1 O25 115.6(2)
O27 Mn1 O25 103.1(2)
O29 Mn1 O25 102.5(2)
O38 Ti1 O1 101.3(3)
O38 Ti1 O6 101.0(3)
O1 Ti1 O6 98.8(3)
O38 Ti1 O49 91.8(3)
O1 Ti1 O49 163.1(3)
O6 Ti1 O49 89.0(3)
O38 Ti1 O44 92.6(3)
O1 Ti1 O44 88.2(3)
O6 Ti1 O44 163.1(3)
O49 Ti1 O44 80.5(2)
O38 Ti1 O7 162.4(3)
O1 Ti1 O7 90.2(3)
O6 Ti1 O7 90.2(3)
O49 Ti1 O7 74.7(2)
O44 Ti1 O7 74.3(2)
O38 Ti1 Ti7 128.2(2)
O1 Ti1 Ti7 82.1(2)
O6 Ti1 Ti7 129.9(2)
O49 Ti1 Ti7 81.41(19)
O44 Ti1 Ti7 35.61(17)
O7 Ti1 Ti7 39.81(16)
O38 Ti1 Ti15 127.5(2)
O1 Ti1 Ti15 130.3(2)
O6 Ti1 Ti15 82.3(2)
O49 Ti1 Ti15 35.65(17)
O44 Ti1 Ti15 81.48(19)
O7 Ti1 Ti15 40.17(17)
Ti7 Ti1 Ti15 61.81(6)
O38 Ti1 K1 107.2(2)
O1 Ti1 K1 50.04(19)
O6 Ti1 K1 48.8(2)
O49 Ti1 K1 135.61(19)
O44 Ti1 K1 135.94(19)
O7 Ti1 K1 90.43(17)
Ti7 Ti1 K1 113.21(8)
Ti15 Ti1 K1 112.94(8)
O39 Ti2 O2 106.5(3)
O39 Ti2 O1 105.8(3)
O2 Ti2 O1 90.4(3)
O39 Ti2 O9 105.4(3)
O2 Ti2 O9 89.0(3)
O1 Ti2 O9 147.7(3)
O39 Ti2 O8 105.2(3)
O2 Ti2 O8 147.3(3)
O1 Ti2 O8 88.8(3)
O9 Ti2 O8 74.8(3)
O39 Ti2 Ti8 121.8(2)
O2 Ti2 Ti8 113.5(2)
O1 Ti2 Ti8 114.1(2)
O9 Ti2 Ti8 38.80(19)
O8 Ti2 Ti8 39.48(18)
O39 Ti2 K1 128.8(2)
O2 Ti2 K1 47.2(2)
O1 Ti2 K1 47.37(19)
O9 Ti2 K1 114.85(19)
O8 Ti2 K1 114.60(19)
Ti8 Ti2 K1 109.31(8)
O40 Ti3 O3 100.3(3)
O40 Ti3 O2 100.2(3)
O3 Ti3 O2 99.5(3)
O40 Ti3 O46 93.5(3)
O3 Ti3 O46 88.1(3)
O2 Ti3 O46 162.9(3)
O40 Ti3 O45 94.4(3)
O3 Ti3 O45 162.1(3)
O2 Ti3 O45 87.7(3)
O46 Ti3 O45 80.9(2)
O40 Ti3 O10 164.1(3)
O3 Ti3 O10 89.9(3)
O2 Ti3 O10 90.0(3)
O46 Ti3 O10 74.6(2)
O45 Ti3 O10 73.6(2)
O40 Ti3 Ti10 129.0(2)
O3 Ti3 Ti10 81.5(2)
O2 Ti3 Ti10 130.1(2)
O46 Ti3 Ti10 35.52(17)
O45 Ti3 Ti10 81.33(18)
O10 Ti3 Ti10 40.23(16)
O40 Ti3 Ti9 129.9(3)
O3 Ti3 Ti9 129.1(2)
O2 Ti3 Ti9 81.6(2)
O46 Ti3 Ti9 81.66(18)
O45 Ti3 Ti9 35.49(17)
O10 Ti3 Ti9 39.25(16)
Ti10 Ti3 Ti9 61.80(6)
O40 Ti3 K1 104.8(2)
O3 Ti3 K1 49.2(2)
O2 Ti3 K1 50.4(2)
O46 Ti3 K1 135.39(19)
O45 Ti3 K1 135.93(19)
O10 Ti3 K1 91.06(17)
Ti10 Ti3 K1 113.20(8)
Ti9 Ti3 K1 113.32(8)
O41 Ti4 O3 106.1(3)
O41 Ti4 O4 105.3(3)
O3 Ti4 O4 90.7(3)
O41 Ti4 O12 106.7(3)
O3 Ti4 O12 146.0(3)
O4 Ti4 O12 89.4(3)
O41 Ti4 O11 105.3(3)
O3 Ti4 O11 88.9(3)
O4 Ti4 O11 148.2(3)
O12 Ti4 O11 73.9(2)
O41 Ti4 Ti11 122.8(2)
O3 Ti4 Ti11 112.7(2)
O4 Ti4 Ti11 114.3(2)
O12 Ti4 Ti11 38.69(17)
O11 Ti4 Ti11 38.81(18)
O41 Ti4 K1 127.8(2)
O3 Ti4 K1 46.5(2)
O4 Ti4 K1 48.06(19)
O12 Ti4 K1 115.07(18)
O11 Ti4 K1 115.14(18)
Ti11 Ti4 K1 109.43(8)
O42 Ti5 O4 101.9(3)
O42 Ti5 O5 100.9(3)
O4 Ti5 O5 97.7(3)
O42 Ti5 O48 91.9(3)
O4 Ti5 O48 162.9(3)
O5 Ti5 O48 89.5(3)
O42 Ti5 O47 94.2(3)
O4 Ti5 O47 87.8(3)
O5 Ti5 O47 162.4(3)
O48 Ti5 O47 81.0(2)
O42 Ti5 O13 162.9(3)
O4 Ti5 O13 90.2(3)
O5 Ti5 O13 89.2(3)
O48 Ti5 O13 74.3(2)
O47 Ti5 O13 74.1(2)
O42 Ti5 Ti13 127.5(2)
O4 Ti5 Ti13 129.9(2)
O5 Ti5 Ti13 82.4(2)
O48 Ti5 Ti13 35.62(16)
O47 Ti5 Ti13 81.29(18)
O13 Ti5 Ti13 39.73(16)
O42 Ti5 Ti12 129.5(2)
O4 Ti5 Ti12 81.9(2)
O5 Ti5 Ti12 128.7(2)
O48 Ti5 Ti12 81.46(18)
O47 Ti5 Ti12 35.37(16)
O13 Ti5 Ti12 39.78(15)
Ti13 Ti5 Ti12 61.52(6)
O42 Ti5 K1 107.1(2)
O4 Ti5 K1 50.00(19)
O5 Ti5 K1 47.74(19)
O48 Ti5 K1 135.15(18)
O47 Ti5 K1 135.29(19)
O13 Ti5 K1 89.95(17)
Ti13 Ti5 K1 112.46(8)
Ti12 Ti5 K1 112.61(8)
O43 Ti6 O5 105.8(3)
O43 Ti6 O6 105.4(3)
O5 Ti6 O6 90.1(3)
O43 Ti6 O14 105.3(3)
O5 Ti6 O14 90.3(3)
O6 Ti6 O14 147.9(3)
O43 Ti6 O15 105.9(3)
O5 Ti6 O15 147.3(3)
O6 Ti6 O15 88.8(3)
O14 Ti6 O15 74.1(3)
O43 Ti6 Ti14 122.4(2)
O5 Ti6 Ti14 113.9(2)
O6 Ti6 Ti14 114.2(2)
O14 Ti6 Ti14 38.44(18)
O15 Ti6 Ti14 39.26(18)
O43 Ti6 K1 127.5(2)
O5 Ti6 K1 46.59(19)
O6 Ti6 K1 47.37(19)
O14 Ti6 K1 116.09(19)
O15 Ti6 K1 115.11(19)
Ti14 Ti6 K1 110.08(8)
O51 Ti7 O8 101.9(3)
O51 Ti7 O44 100.1(3)
O8 Ti7 O44 90.5(3)
O51 Ti7 O19 102.7(3)
O8 Ti7 O19 78.2(3)
O44 Ti7 O19 156.3(3)
O51 Ti7 O50 96.1(3)
O8 Ti7 O50 160.3(3)
O44 Ti7 O50 94.1(3)
O19 Ti7 O50 90.3(3)
O51 Ti7 O7 169.0(3)
O8 Ti7 O7 89.1(2)
O44 Ti7 O7 79.5(3)
O19 Ti7 O7 79.5(2)
O50 Ti7 O7 73.1(2)
O51 Ti7 Ti16 143.2(2)
O8 Ti7 Ti16 80.66(18)
O44 Ti7 Ti16 116.6(2)
O19 Ti7 Ti16 41.34(17)
O50 Ti7 Ti16 80.20(18)
O7 Ti7 Ti16 38.15(16)
O51 Ti7 Ti8 99.4(2)
O8 Ti7 Ti8 36.42(18)
O44 Ti7 Ti8 126.3(2)
O19 Ti7 Ti8 42.68(19)
O50 Ti7 Ti8 132.63(19)
O7 Ti7 Ti8 89.50(17)
Ti16 Ti7 Ti8 61.11(6)
O51 Ti7 Ti1 139.7(2)
O8 Ti7 Ti1 82.18(19)
O44 Ti7 Ti1 39.6(2)
O19 Ti7 Ti1 117.28(18)
O50 Ti7 Ti1 89.24(19)
O7 Ti7 Ti1 41.09(17)
Ti16 Ti7 Ti1 77.04(6)
Ti8 Ti7 Ti1 106.08(7)
O51 Ti7 Ti15 131.0(2)
O8 Ti7 Ti15 127.07(19)
O44 Ti7 Ti15 81.7(2)
O19 Ti7 Ti15 88.48(19)
O50 Ti7 Ti15 35.57(18)
O7 Ti7 Ti15 38.01(17)
Ti16 Ti7 Ti15 57.89(6)
Ti8 Ti7 Ti15 118.98(8)
Ti1 Ti7 Ti15 59.13(6)
O52 Ti8 O9 92.5(3)
O52 Ti8 O8 92.7(3)
O9 Ti8 O8 73.7(3)
O52 Ti8 O26 89.3(3)
O9 Ti8 O26 144.5(3)
O8 Ti8 O26 141.6(3)
O52 Ti8 O16 179.8(3)
O9 Ti8 O16 87.6(2)
O8 Ti8 O16 87.5(2)
O26 Ti8 O16 90.6(2)
O52 Ti8 O20 104.7(3)
O9 Ti8 O20 72.4(2)
O8 Ti8 O20 142.3(3)
O26 Ti8 O20 72.9(2)
O16 Ti8 O20 75.2(2)
O52 Ti8 O19 104.9(3)
O9 Ti8 O19 141.3(3)
O8 Ti8 O19 71.2(2)
O26 Ti8 O19 71.3(2)
O16 Ti8 O19 75.2(2)
O20 Ti8 O19 132.6(2)
O52 Ti8 Ti2 105.4(2)
O9 Ti8 Ti2 38.30(18)
O8 Ti8 Ti2 38.82(18)
O26 Ti8 Ti2 165.26(19)
O16 Ti8 Ti2 74.70(17)
O20 Ti8 Ti2 103.69(18)
O19 Ti8 Ti2 103.16(17)
O52 Ti8 Ti9 94.6(2)
O9 Ti8 Ti9 35.24(18)
O8 Ti8 Ti9 108.8(2)
O26 Ti8 Ti9 109.26(19)
O16 Ti8 Ti9 85.37(17)
O20 Ti8 Ti9 37.95(17)
O19 Ti8 Ti9 160.54(17)
Ti2 Ti8 Ti9 71.29(7)
O52 Ti8 Ti17 144.3(2)
O9 Ti8 Ti17 77.54(19)
O8 Ti8 Ti17 116.33(18)
O26 Ti8 Ti17 80.55(18)
O16 Ti8 Ti17 35.54(16)
O20 Ti8 Ti17 39.69(16)
O19 Ti8 Ti17 103.97(16)
Ti2 Ti8 Ti17 87.84(7)
Ti9 Ti8 Ti17 57.92(6)
O52 Ti8 Ti7 94.7(2)
O9 Ti8 Ti7 107.5(2)
O8 Ti8 Ti7 33.98(18)
O26 Ti8 Ti7 107.67(19)
O16 Ti8 Ti7 85.41(17)
O20 Ti8 Ti7 160.63(17)
O19 Ti8 Ti7 38.06(16)
Ti2 Ti8 Ti7 70.67(7)
Ti9 Ti8 Ti7 141.95(8)
Ti17 Ti8 Ti7 120.95(8)
O52 Ti8 Ti16 144.7(2)
O9 Ti8 Ti16 115.46(19)
O8 Ti8 Ti16 76.37(18)
O26 Ti8 Ti16 80.17(18)
O16 Ti8 Ti16 35.29(16)
O20 Ti8 Ti16 104.13(17)
O19 Ti8 Ti16 39.90(15)
Ti2 Ti8 Ti16 86.97(7)
Ti9 Ti8 Ti16 120.65(7)
Ti17 Ti8 Ti16 67.03(6)
Ti7 Ti8 Ti16 57.81(6)
O53 Ti9 O9 102.6(3)
O53 Ti9 O45 100.9(3)
O9 Ti9 O45 90.0(3)
O53 Ti9 O20 102.1(3)
O9 Ti9 O20 78.2(3)
O45 Ti9 O20 156.0(3)
O53 Ti9 O54 95.4(3)
O9 Ti9 O54 161.1(3)
O45 Ti9 O54 92.6(3)
O20 Ti9 O54 92.2(3)
O53 Ti9 O10 168.3(3)
O9 Ti9 O10 89.2(2)
O45 Ti9 O10 79.2(3)
O20 Ti9 O10 79.7(2)
O54 Ti9 O10 72.9(2)
O53 Ti9 Ti17 142.2(3)
O9 Ti9 Ti17 81.4(2)
O45 Ti9 Ti17 116.7(2)
O20 Ti9 Ti17 41.25(17)
O54 Ti9 Ti17 80.63(18)
O10 Ti9 Ti17 38.45(18)
O53 Ti9 Ti8 99.5(2)
O9 Ti9 Ti8 36.8(2)
O45 Ti9 Ti8 126.2(2)
O20 Ti9 Ti8 42.23(18)
O54 Ti9 Ti8 134.08(19)
O10 Ti9 Ti8 89.59(18)
Ti17 Ti9 Ti8 61.38(6)
O53 Ti9 Ti3 140.5(3)
O9 Ti9 Ti3 81.84(19)
O45 Ti9 Ti3 39.54(18)
O20 Ti9 Ti3 117.15(18)
O54 Ti9 Ti3 88.28(19)
O10 Ti9 Ti3 40.91(17)
Ti17 Ti9 Ti3 77.26(6)
Ti8 Ti9 Ti3 105.94(7)
O53 Ti9 Ti10 130.5(2)
O9 Ti9 Ti10 127.0(2)
O45 Ti9 Ti10 81.4(2)
O20 Ti9 Ti10 88.96(18)
O54 Ti9 Ti10 35.47(17)
O10 Ti9 Ti10 37.82(16)
Ti17 Ti9 Ti10 57.65(6)
Ti8 Ti9 Ti10 118.98(7)
Ti3 Ti9 Ti10 58.93(6)
O55 Ti10 O11 101.9(3)
O55 Ti10 O46 101.5(3)
O11 Ti10 O46 90.3(3)
O55 Ti10 O21 101.8(3)
O11 Ti10 O21 77.9(2)
O46 Ti10 O21 155.6(3)
O55 Ti10 O54 95.1(3)
O11 Ti10 O54 161.5(3)
O46 Ti10 O54 93.4(3)
O21 Ti10 O54 91.7(3)
O55 Ti10 O10 167.9(3)
O11 Ti10 O10 90.2(2)
O46 Ti10 O10 79.3(3)
O21 Ti10 O10 79.4(2)
O54 Ti10 O10 72.8(2)
O55 Ti10 Ti17 141.7(2)
O11 Ti10 Ti17 81.37(18)
O46 Ti10 Ti17 116.7(2)
O21 Ti10 Ti17 40.97(17)
O54 Ti10 Ti17 80.82(18)
O10 Ti10 Ti17 38.51(17)
O55 Ti10 Ti11 99.0(2)
O11 Ti10 Ti11 36.43(18)
O46 Ti10 Ti11 125.9(2)
O21 Ti10 Ti11 42.37(17)
O54 Ti10 Ti11 133.77(19)
O10 Ti10 Ti11 90.02(17)
Ti17 Ti10 Ti11 61.27(6)
O55 Ti10 Ti3 140.8(2)
O11 Ti10 Ti3 82.42(18)
O46 Ti10 Ti3 39.35(18)
O21 Ti10 Ti3 117.06(18)
O54 Ti10 Ti3 88.95(19)
O10 Ti10 Ti3 41.28(17)
Ti17 Ti10 Ti3 77.39(6)
Ti11 Ti10 Ti3 106.03(7)
O55 Ti10 Ti9 130.7(2)
O11 Ti10 Ti9 127.40(19)
O46 Ti10 Ti9 81.94(19)
O21 Ti10 Ti9 88.38(18)
O54 Ti10 Ti9 35.88(17)
O10 Ti10 Ti9 37.24(16)
Ti17 Ti10 Ti9 57.54(6)
Ti11 Ti10 Ti9 118.78(7)
Ti3 Ti10 Ti9 59.27(6)
O56 Ti11 O12 92.6(3)
O56 Ti11 O11 92.3(3)
O12 Ti11 O11 73.3(3)
O56 Ti11 O28 88.9(3)
O12 Ti11 O28 143.1(3)
O11 Ti11 O28 143.6(2)
O56 Ti11 O17 178.6(3)
O12 Ti11 O17 88.5(2)
O11 Ti11 O17 88.8(2)
O28 Ti11 O17 89.7(2)
O56 Ti11 O22 105.1(3)
O12 Ti11 O22 72.0(2)
O11 Ti11 O22 141.6(2)
O28 Ti11 O22 72.1(2)
O17 Ti11 O22 74.5(2)
O56 Ti11 O21 104.6(3)
O12 Ti11 O21 141.7(3)
O11 Ti11 O21 72.1(2)
O28 Ti11 O21 72.4(2)
O17 Ti11 O21 74.9(2)
O22 Ti11 O21 132.6(2)
O56 Ti11 Ti4 105.5(2)
O12 Ti11 Ti4 38.29(19)
O11 Ti11 Ti4 38.55(17)
O28 Ti11 Ti4 165.53(18)
O17 Ti11 Ti4 75.84(16)
O22 Ti11 Ti4 103.12(17)
O21 Ti11 Ti4 103.47(18)
O56 Ti11 Ti10 94.5(2)
O12 Ti11 Ti10 107.9(2)
O11 Ti11 Ti10 34.81(17)
O28 Ti11 Ti10 108.78(18)
O17 Ti11 Ti10 85.89(16)
O22 Ti11 Ti10 160.38(18)
O21 Ti11 Ti10 38.02(16)
Ti4 Ti11 Ti10 71.04(6)
O56 Ti11 Ti12 94.5(2)
O12 Ti11 Ti12 35.07(19)
O11 Ti11 Ti12 108.17(18)
O28 Ti11 Ti12 108.03(18)
O17 Ti11 Ti12 85.98(16)
O22 Ti11 Ti12 37.83(16)
O21 Ti11 Ti12 160.91(17)
Ti4 Ti11 Ti12 71.17(6)
Ti10 Ti11 Ti12 142.19(8)
O56 Ti11 Ti18 144.1(2)
O12 Ti11 Ti18 77.18(17)
O11 Ti11 Ti18 116.53(18)
O28 Ti11 Ti18 80.18(17)
O17 Ti11 Ti18 35.50(15)
O22 Ti11 Ti18 39.02(16)
O21 Ti11 Ti18 104.41(17)
Ti4 Ti11 Ti18 87.65(7)
Ti10 Ti11 Ti18 121.36(8)
Ti12 Ti11 Ti18 57.78(6)
O56 Ti11 Ti17 144.1(2)
O12 Ti11 Ti17 116.33(19)
O11 Ti11 Ti17 77.50(17)
O28 Ti11 Ti17 80.36(17)
O17 Ti11 Ti17 35.47(15)
O22 Ti11 Ti17 103.94(17)
O21 Ti11 Ti17 39.49(15)
Ti4 Ti11 Ti17 87.82(7)
Ti10 Ti11 Ti17 57.90(6)
Ti12 Ti11 Ti17 121.43(7)
Ti18 Ti11 Ti17 67.65(6)
O57 Ti12 O12 102.2(3)
O57 Ti12 O47 101.0(3)
O12 Ti12 O47 90.0(3)
O57 Ti12 O22 102.3(3)
O12 Ti12 O22 76.8(2)
O47 Ti12 O22 155.2(3)
O57 Ti12 O58 95.9(3)
O12 Ti12 O58 160.8(3)
O47 Ti12 O58 92.8(3)
O22 Ti12 O58 93.2(2)
O57 Ti12 O13 168.8(3)
O12 Ti12 O13 89.0(2)
O47 Ti12 O13 79.5(3)
O22 Ti12 O13 79.3(2)
O58 Ti12 O13 73.0(2)
O57 Ti12 Ti18 141.9(2)
O12 Ti12 Ti18 80.91(18)
O47 Ti12 Ti18 117.1(2)
O22 Ti12 Ti18 40.65(18)
O58 Ti12 Ti18 80.94(18)
O13 Ti12 Ti18 38.63(16)
O57 Ti12 Ti11 98.9(2)
O12 Ti12 Ti11 36.39(18)
O47 Ti12 Ti11 125.8(2)
O22 Ti12 Ti11 41.47(17)
O58 Ti12 Ti11 134.36(18)
O13 Ti12 Ti11 89.63(17)
Ti18 Ti12 Ti11 61.23(6)
O57 Ti12 Ti5 140.3(2)
O12 Ti12 Ti5 81.86(19)
O47 Ti12 Ti5 39.31(18)
O22 Ti12 Ti5 116.88(19)
O58 Ti12 Ti5 88.37(18)
O13 Ti12 Ti5 41.39(17)
Ti18 Ti12 Ti5 77.84(6)
Ti11 Ti12 Ti5 106.07(7)
O57 Ti12 Ti13 131.0(2)
O12 Ti12 Ti13 126.75(19)
O47 Ti12 Ti13 81.9(2)
O22 Ti12 Ti13 89.20(18)
O58 Ti12 Ti13 35.50(17)
O13 Ti12 Ti13 37.78(16)
Ti18 Ti12 Ti13 57.85(6)
Ti11 Ti12 Ti13 119.03(7)
Ti5 Ti12 Ti13 59.24(6)
O59 Ti13 O14 102.1(3)
O59 Ti13 O48 100.0(3)
O14 Ti13 O48 90.6(3)
O59 Ti13 O23 103.3(3)
O14 Ti13 O23 77.9(2)
O48 Ti13 O23 155.6(3)
O59 Ti13 O58 95.7(3)
O14 Ti13 O58 161.0(3)
O48 Ti13 O58 92.9(3)
O23 Ti13 O58 91.6(2)
O59 Ti13 O13 168.8(3)
O14 Ti13 O13 89.1(2)
O48 Ti13 O13 79.5(2)
O23 Ti13 O13 78.9(2)
O58 Ti13 O13 73.2(2)
O59 Ti13 Ti18 142.9(2)
O14 Ti13 Ti18 80.99(18)
O48 Ti13 Ti18 116.94(19)
O23 Ti13 Ti18 40.54(18)
O58 Ti13 Ti18 80.82(17)
O13 Ti13 Ti18 38.39(16)
O59 Ti13 Ti14 99.5(2)
O14 Ti13 Ti14 36.51(19)
O48 Ti13 Ti14 126.4(2)
O23 Ti13 Ti14 42.40(17)
O58 Ti13 Ti14 133.76(18)
O13 Ti13 Ti14 89.49(17)
Ti18 Ti13 Ti14 61.16(6)
O59 Ti13 Ti5 139.3(2)
O14 Ti13 Ti5 82.3(2)
O48 Ti13 Ti5 39.29(18)
O23 Ti13 Ti5 117.01(19)
O58 Ti13 Ti5 88.57(19)
O13 Ti13 Ti5 41.39(17)
Ti18 Ti13 Ti5 77.69(6)
Ti14 Ti13 Ti5 106.39(7)
O59 Ti13 Ti12 131.0(2)
O14 Ti13 Ti12 126.9(2)
O48 Ti13 Ti12 81.86(18)
O23 Ti13 Ti12 87.98(18)
O58 Ti13 Ti12 35.73(17)
O13 Ti13 Ti12 37.82(16)
Ti18 Ti13 Ti12 57.53(6)
Ti14 Ti13 Ti12 118.66(7)
Ti5 Ti13 Ti12 59.25(6)
O60 Ti14 O14 92.3(3)
O60 Ti14 O15 92.8(3)
O14 Ti14 O15 73.1(2)
O60 Ti14 O30 89.2(3)
O14 Ti14 O30 144.1(3)
O15 Ti14 O30 142.6(3)
O60 Ti14 O18 179.2(3)
O14 Ti14 O18 88.0(2)
O15 Ti14 O18 86.5(2)
O30 Ti14 O18 91.0(2)
O60 Ti14 O23 105.3(3)
O14 Ti14 O23 72.3(2)
O15 Ti14 O23 141.3(2)
O30 Ti14 O23 72.8(2)
O18 Ti14 O23 75.5(2)
O60 Ti14 O24 104.4(3)
O14 Ti14 O24 141.1(3)
O15 Ti14 O24 71.1(2)
O30 Ti14 O24 72.2(2)
O18 Ti14 O24 75.0(2)
O23 Ti14 O24 133.1(2)
O60 Ti14 Ti6 105.7(2)
O14 Ti14 Ti6 38.23(18)
O15 Ti14 Ti6 38.49(17)
O30 Ti14 Ti6 165.12(19)
O18 Ti14 Ti6 74.09(16)
O23 Ti14 Ti6 103.00(17)
O24 Ti14 Ti6 102.89(17)
O60 Ti14 Ti13 94.5(2)
O14 Ti14 Ti13 35.28(18)
O15 Ti14 Ti13 108.19(18)
O30 Ti14 Ti13 108.83(18)
O18 Ti14 Ti13 86.14(16)
O23 Ti14 Ti13 37.88(16)
O24 Ti14 Ti13 161.12(18)
Ti6 Ti14 Ti13 71.12(6)
O60 Ti14 Ti18 144.6(2)
O14 Ti14 Ti18 77.66(18)
O15 Ti14 Ti18 115.68(19)
O30 Ti14 Ti18 80.55(17)
O18 Ti14 Ti18 36.18(16)
O23 Ti14 Ti18 39.35(16)
O24 Ti14 Ti18 104.48(17)
Ti6 Ti14 Ti18 87.31(7)
Ti13 Ti14 Ti18 58.12(6)
O60 Ti14 Ti16 144.5(2)
O14 Ti14 Ti16 115.53(19)
O15 Ti14 Ti16 76.12(18)
O30 Ti14 Ti16 80.79(17)
O18 Ti14 Ti16 34.81(15)
O23 Ti14 Ti16 104.03(17)
O24 Ti14 Ti16 40.17(16)
Ti6 Ti14 Ti16 86.60(7)
Ti13 Ti14 Ti16 120.95(8)
Ti18 Ti14 Ti16 67.16(6)
O60 Ti14 Ti15 94.2(2)
O14 Ti14 Ti15 107.34(19)
O15 Ti14 Ti15 34.32(17)
O30 Ti14 Ti15 108.32(18)
O18 Ti14 Ti15 84.95(17)
O23 Ti14 Ti15 160.48(18)
O24 Ti14 Ti15 37.73(15)
Ti6 Ti14 Ti15 70.79(6)
Ti13 Ti14 Ti15 141.88(8)
Ti18 Ti14 Ti15 121.13(8)
Ti16 Ti14 Ti15 57.89(6)
O61 Ti15 O15 102.9(3)
O61 Ti15 O49 100.9(3)
O15 Ti15 O49 90.6(3)
O61 Ti15 O24 101.9(3)
O15 Ti15 O24 78.4(3)
O49 Ti15 O24 156.4(3)
O61 Ti15 O50 95.4(3)
O15 Ti15 O50 159.9(3)
O49 Ti15 O50 94.0(3)
O24 Ti15 O50 89.8(3)
O61 Ti15 O7 168.4(3)
O15 Ti15 O7 88.7(2)
O49 Ti15 O7 79.3(3)
O24 Ti15 O7 79.5(2)
O50 Ti15 O7 73.0(2)
O61 Ti15 Ti16 142.6(2)
O15 Ti15 Ti16 80.03(18)
O49 Ti15 Ti16 116.4(2)
O24 Ti15 Ti16 41.41(18)
O50 Ti15 Ti16 80.34(18)
O7 Ti15 Ti16 38.20(16)
O61 Ti15 Ti14 99.2(2)
O15 Ti15 Ti14 36.46(19)
O49 Ti15 Ti14 126.5(2)
O24 Ti15 Ti14 42.99(17)
O50 Ti15 Ti14 132.48(19)
O7 Ti15 Ti14 89.68(17)
Ti16 Ti15 Ti14 61.01(6)
O61 Ti15 Ti1 140.4(2)
O15 Ti15 Ti1 81.8(2)
O49 Ti15 Ti1 39.49(19)
O24 Ti15 Ti1 117.42(19)
O50 Ti15 Ti1 89.4(2)
O7 Ti15 Ti1 41.11(16)
Ti16 Ti15 Ti1 76.99(7)
Ti14 Ti15 Ti1 106.16(7)
O61 Ti15 Ti7 130.7(2)
O15 Ti15 Ti7 126.4(2)
O49 Ti15 Ti7 81.5(2)
O24 Ti15 Ti7 88.18(19)
O50 Ti15 Ti7 35.83(19)
O7 Ti15 Ti7 37.70(16)
Ti16 Ti15 Ti7 57.84(6)
Ti14 Ti15 Ti7 118.84(7)
Ti1 Ti15 Ti7 59.06(6)
O18 Ti16 O25 99.3(3)
O18 Ti16 O16 93.3(2)
O25 Ti16 O16 99.2(3)
O18 Ti16 O7 103.1(3)
O25 Ti16 O7 147.4(3)
O16 Ti16 O7 102.8(3)
O18 Ti16 O19 175.0(3)
O25 Ti16 O19 78.3(2)
O16 Ti16 O19 82.9(2)
O7 Ti16 O19 80.9(2)
O18 Ti16 O24 83.6(2)
O25 Ti16 O24 78.4(2)
O16 Ti16 O24 175.7(3)
O7 Ti16 O24 80.9(2)
O19 Ti16 O24 100.1(2)
O18 Ti16 Ti7 144.14(19)
O25 Ti16 Ti7 114.79(19)
O16 Ti16 Ti7 92.11(18)
O7 Ti16 Ti7 41.31(18)
O19 Ti16 Ti7 39.65(17)
O24 Ti16 Ti7 92.14(17)
O18 Ti16 Ti15 92.20(18)
O25 Ti16 Ti15 114.68(19)
O16 Ti16 Ti15 144.26(19)
O7 Ti16 Ti15 41.71(19)
O19 Ti16 Ti15 92.78(18)
O24 Ti16 Ti15 39.22(16)
Ti7 Ti16 Ti15 64.27(6)
O18 Ti16 Ti24 91.12(19)
O25 Ti16 Ti24 40.45(18)
O16 Ti16 Ti24 139.49(19)
O7 Ti16 Ti24 115.3(2)
O19 Ti16 Ti24 89.81(18)
O24 Ti16 Ti24 37.96(16)
Ti7 Ti16 Ti24 107.20(7)
Ti15 Ti16 Ti24 75.59(6)
O18 Ti16 Ti19 140.1(2)
O25 Ti16 Ti19 40.99(18)
O16 Ti16 Ti19 91.05(18)
O7 Ti16 Ti19 114.55(18)
O19 Ti16 Ti19 37.35(17)
O24 Ti16 Ti19 89.44(17)
Ti7 Ti16 Ti19 75.14(6)
Ti15 Ti16 Ti19 106.80(7)
Ti24 Ti16 Ti19 61.63(6)
O18 Ti16 Ti14 40.23(17)
O25 Ti16 Ti14 89.47(19)
O16 Ti16 Ti14 133.46(18)
O7 Ti16 Ti14 92.48(19)
O19 Ti16 Ti14 143.41(19)
O24 Ti16 Ti14 43.41(17)
Ti7 Ti16 Ti14 125.35(8)
Ti15 Ti16 Ti14 61.10(6)
Ti24 Ti16 Ti14 60.49(6)
Ti19 Ti16 Ti14 122.05(8)
O18 Ti16 Ti8 133.18(19)
O25 Ti16 Ti8 89.78(19)
O16 Ti16 Ti8 39.94(17)
O7 Ti16 Ti8 91.90(19)
O19 Ti16 Ti8 42.95(18)
O24 Ti16 Ti8 142.98(18)
Ti7 Ti16 Ti8 61.08(6)
Ti15 Ti16 Ti8 125.33(7)
Ti24 Ti16 Ti8 122.08(7)
Ti19 Ti16 Ti8 60.59(6)
Ti14 Ti16 Ti8 172.99(8)
O17 Ti17 O16 92.3(2)
O17 Ti17 O27 98.6(3)
O16 Ti17 O27 99.7(3)
O17 Ti17 O10 103.5(3)
O16 Ti17 O10 101.4(3)
O27 Ti17 O10 148.6(3)
O17 Ti17 O21 82.4(2)
O16 Ti17 O21 174.5(2)
O27 Ti17 O21 79.6(2)
O10 Ti17 O21 81.5(2)
O17 Ti17 O20 173.8(3)
O16 Ti17 O20 82.3(2)
O27 Ti17 O20 79.3(2)
O10 Ti17 O20 80.7(2)
O21 Ti17 O20 102.8(2)
O17 Ti17 Ti9 144.60(19)
O16 Ti17 Ti9 91.61(18)
O27 Ti17 Ti9 115.33(18)
O10 Ti17 Ti9 41.39(17)
O21 Ti17 Ti9 93.59(18)
O20 Ti17 Ti9 39.32(18)
O17 Ti17 Ti10 92.32(18)
O16 Ti17 Ti10 143.1(2)
O27 Ti17 Ti10 115.74(18)
O10 Ti17 Ti10 42.12(18)
O21 Ti17 Ti10 39.41(17)
O20 Ti17 Ti10 93.80(18)
Ti9 Ti17 Ti10 64.81(6)
O17 Ti17 Ti21 90.86(18)
O16 Ti17 Ti21 140.20(19)
O27 Ti17 Ti21 40.75(17)
O10 Ti17 Ti21 116.34(19)
O21 Ti17 Ti21 38.88(17)
O20 Ti17 Ti21 91.25(18)
Ti9 Ti17 Ti21 107.95(7)
Ti10 Ti17 Ti21 76.27(6)
O17 Ti17 Ti8 132.51(18)
O16 Ti17 Ti8 40.22(17)
O27 Ti17 Ti8 89.98(18)
O10 Ti17 Ti8 91.23(18)
O21 Ti17 Ti8 144.90(18)
O20 Ti17 Ti8 42.13(17)
Ti9 Ti17 Ti8 60.70(6)
Ti10 Ti17 Ti8 125.46(8)
Ti21 Ti17 Ti8 122.60(7)
O17 Ti17 Ti11 40.11(17)
O16 Ti17 Ti11 132.45(18)
O27 Ti17 Ti11 90.30(18)
O10 Ti17 Ti11 92.43(18)
O21 Ti17 Ti11 42.35(16)
O20 Ti17 Ti11 145.11(18)
Ti9 Ti17 Ti11 125.60(8)
Ti10 Ti17 Ti11 60.83(6)
Ti21 Ti17 Ti11 61.16(6)
Ti8 Ti17 Ti11 172.50(8)
O17 Ti17 Ti20 139.17(19)
O16 Ti17 Ti20 91.17(18)
O27 Ti17 Ti20 40.82(17)
O10 Ti17 Ti20 115.61(18)
O21 Ti17 Ti20 91.76(17)
O20 Ti17 Ti20 38.49(18)
Ti9 Ti17 Ti20 75.86(6)
Ti10 Ti17 Ti20 108.47(7)
Ti21 Ti17 Ti20 62.16(6)
Ti8 Ti17 Ti20 60.54(6)
Ti11 Ti17 Ti20 123.20(8)
O17 Ti18 O29 99.2(2)
O17 Ti18 O18 91.6(2)
O29 Ti18 O18 99.8(2)
O17 Ti18 O13 103.2(2)
O29 Ti18 O13 148.2(3)
O18 Ti18 O13 102.0(2)
O17 Ti18 O22 81.7(2)
O29 Ti18 O22 79.6(2)
O18 Ti18 O22 173.1(3)
O13 Ti18 O22 81.5(2)
O17 Ti18 O23 174.2(2)
O29 Ti18 O23 79.1(2)
O18 Ti18 O23 83.2(2)
O13 Ti18 O23 80.6(2)
O22 Ti18 O23 103.4(2)
O17 Ti18 Ti12 92.72(18)
O29 Ti18 Ti12 115.17(18)
O18 Ti18 Ti12 143.55(19)
O13 Ti18 Ti12 41.98(17)
O22 Ti18 Ti12 39.47(17)
O23 Ti18 Ti12 93.06(17)
O17 Ti18 Ti13 144.52(19)
O29 Ti18 Ti13 114.87(19)
O18 Ti18 Ti13 92.20(18)
O13 Ti18 Ti13 41.67(17)
O22 Ti18 Ti13 94.30(17)
O23 Ti18 Ti13 39.00(17)
Ti12 Ti18 Ti13 64.62(6)
O17 Ti18 Ti14 132.41(18)
O29 Ti18 Ti14 89.79(18)
O18 Ti18 Ti14 40.83(17)
O13 Ti18 Ti14 91.62(18)
O22 Ti18 Ti14 145.73(18)
O23 Ti18 Ti14 42.39(16)
Ti12 Ti18 Ti14 125.30(7)
Ti13 Ti18 Ti14 60.72(6)
O17 Ti18 Ti23 139.08(18)
O29 Ti18 Ti23 40.15(18)
O18 Ti18 Ti23 92.09(18)
O13 Ti18 Ti23 115.80(18)
O22 Ti18 Ti23 91.81(18)
O23 Ti18 Ti23 38.98(17)
Ti12 Ti18 Ti23 107.60(7)
Ti13 Ti18 Ti23 75.98(6)
Ti14 Ti18 Ti23 61.08(6)
O17 Ti18 Ti11 40.18(17)
O29 Ti18 Ti11 90.63(18)
O18 Ti18 Ti11 131.80(19)
O13 Ti18 Ti11 91.98(18)
O22 Ti18 Ti11 41.55(17)
O23 Ti18 Ti11 144.91(18)
Ti12 Ti18 Ti11 60.99(6)
Ti13 Ti18 Ti11 125.55(8)
Ti14 Ti18 Ti11 172.48(8)
Ti23 Ti18 Ti11 122.77(7)
O17 Ti18 Ti22 90.55(17)
O29 Ti18 Ti22 40.62(17)
O18 Ti18 Ti22 140.00(19)
O13 Ti18 Ti22 116.36(18)
O22 Ti18 Ti22 39.03(17)
O23 Ti18 Ti22 91.67(17)
Ti12 Ti18 Ti22 76.13(6)
Ti13 Ti18 Ti22 108.40(7)
Ti14 Ti18 Ti22 122.87(8)
Ti23 Ti18 Ti22 61.93(6)
Ti11 Ti18 Ti22 60.92(6)
O62 Ti19 O31 99.4(3)
O62 Ti19 O26 99.4(3)
O31 Ti19 O26 93.6(3)
O62 Ti19 O70 97.7(3)
O31 Ti19 O70 82.9(3)
O26 Ti19 O70 162.8(3)
O62 Ti19 O19 97.2(3)
O31 Ti19 O19 162.4(3)
O26 Ti19 O19 78.0(3)
O70 Ti19 O19 100.6(3)
O62 Ti19 O25 167.4(3)
O31 Ti19 O25 89.8(3)
O26 Ti19 O25 88.4(2)
O70 Ti19 O25 74.8(2)
O19 Ti19 O25 74.7(2)
O62 Ti19 Ti28 95.6(2)
O31 Ti19 Ti28 40.9(2)
O26 Ti19 Ti28 134.0(2)
O70 Ti19 Ti28 42.7(2)
O19 Ti19 Ti28 142.5(2)
O25 Ti19 Ti28 85.77(18)
O62 Ti19 Ti16 135.6(2)
O31 Ti19 Ti16 125.0(2)
O26 Ti19 Ti16 81.89(18)
O70 Ti19 Ti16 86.4(2)
O19 Ti19 Ti16 39.15(17)
O25 Ti19 Ti16 35.53(16)
Ti28 Ti19 Ti16 115.39(9)
O62 Ti19 Ti8 95.3(2)
O31 Ti19 Ti8 129.8(2)
O26 Ti19 Ti8 36.54(18)
O70 Ti19 Ti8 141.9(2)
O19 Ti19 Ti8 42.11(19)
O25 Ti19 Ti8 85.12(17)
Ti28 Ti19 Ti8 167.01(10)
Ti16 Ti19 Ti8 59.92(6)
O62 Ti19 Ti24 132.1(2)
O31 Ti19 Ti24 84.3(2)
O26 Ti19 Ti24 128.18(19)
O70 Ti19 Ti24 34.90(18)
O19 Ti19 Ti24 88.82(19)
O25 Ti19 Ti24 39.93(16)
Ti28 Ti19 Ti24 57.16(7)
Ti16 Ti19 Ti24 58.95(6)
Ti8 Ti19 Ti24 118.74(7)
O63 Ti20 O32 98.8(3)
O63 Ti20 O26 101.9(3)
O32 Ti20 O26 94.4(3)
O63 Ti20 O64 94.8(3)
O32 Ti20 O64 91.8(3)
O26 Ti20 O64 161.1(3)
O63 Ti20 O20 97.6(3)
O32 Ti20 O20 162.8(3)
O26 Ti20 O20 77.5(3)
O64 Ti20 O20 91.6(3)
O63 Ti20 O27 165.8(3)
O32 Ti20 O27 89.8(3)
O26 Ti20 O27 88.6(2)
O64 Ti20 O27 73.6(2)
O20 Ti20 O27 75.1(2)
O63 Ti20 Ti17 135.3(2)
O32 Ti20 Ti17 125.5(2)
O26 Ti20 Ti17 81.58(18)
O64 Ti20 Ti17 80.29(17)
O20 Ti20 Ti17 38.96(17)
O27 Ti20 Ti17 36.15(16)
O63 Ti20 Ti8 96.9(2)
O32 Ti20 Ti8 131.0(2)
O26 Ti20 Ti8 36.77(19)
O64 Ti20 Ti8 132.67(19)
O20 Ti20 Ti8 41.41(17)
O27 Ti20 Ti8 85.67(16)
Ti17 Ti20 Ti8 59.65(6)
O63 Ti20 Ti21 129.7(2)
O32 Ti20 Ti21 84.6(2)
O26 Ti20 Ti21 128.00(19)
O64 Ti20 Ti21 35.01(17)
O20 Ti20 Ti21 88.60(18)
O27 Ti20 Ti21 39.54(15)
Ti17 Ti20 Ti21 58.79(6)
Ti8 Ti20 Ti21 118.35(7)
O65 Ti21 O33 99.5(3)
O65 Ti21 O28 101.6(3)
O33 Ti21 O28 93.6(3)
O65 Ti21 O64 94.1(3)
O33 Ti21 O64 92.4(3)
O28 Ti21 O64 162.1(3)
O65 Ti21 O21 96.5(3)
O33 Ti21 O21 163.0(3)
O28 Ti21 O21 77.5(2)
O64 Ti21 O21 92.2(3)
O65 Ti21 O27 165.1(3)
O33 Ti21 O27 90.3(3)
O28 Ti21 O27 88.9(2)
O64 Ti21 O27 74.3(2)
O21 Ti21 O27 75.2(2)
O65 Ti21 Ti17 134.1(2)
O33 Ti21 Ti17 126.1(2)
O28 Ti21 Ti17 82.02(18)
O64 Ti21 Ti17 80.82(18)
O21 Ti21 Ti17 38.97(17)
O27 Ti21 Ti17 36.27(16)
O65 Ti21 Ti11 96.4(2)
O33 Ti21 Ti11 130.4(2)
O28 Ti21 Ti11 36.99(18)
O64 Ti21 Ti11 133.0(2)
O21 Ti21 Ti11 41.15(17)
O27 Ti21 Ti11 85.47(16)
Ti17 Ti21 Ti11 59.49(6)
O65 Ti21 Ti20 129.5(2)
O33 Ti21 Ti20 85.2(2)
O28 Ti21 Ti20 128.48(18)
O64 Ti21 Ti20 35.48(18)
O21 Ti21 Ti20 89.03(18)
O27 Ti21 Ti20 39.75(15)
Ti17 Ti21 Ti20 59.05(6)
Ti11 Ti21 Ti20 118.42(7)
O66 Ti22 O34 100.1(3)
O66 Ti22 O28 101.1(3)
O34 Ti22 O28 94.1(3)
O66 Ti22 O67 94.5(3)
O34 Ti22 O67 93.2(3)
O28 Ti22 O67 161.3(3)
O66 Ti22 O22 96.9(3)
O34 Ti22 O22 162.0(3)
O28 Ti22 O22 76.8(2)
O67 Ti22 O22 91.4(2)
O66 Ti22 O29 164.2(3)
O34 Ti22 O29 90.7(3)
O28 Ti22 O29 89.5(2)
O67 Ti22 O29 73.2(2)
O22 Ti22 O29 74.0(2)
O66 Ti22 Ti18 133.9(2)
O34 Ti22 Ti18 125.7(2)
O28 Ti22 Ti18 81.88(18)
O67 Ti22 Ti18 79.94(17)
O22 Ti22 Ti18 38.38(17)
O29 Ti22 Ti18 35.58(16)
O66 Ti22 Ti11 96.0(2)
O34 Ti22 Ti11 130.6(2)
O28 Ti22 Ti11 36.86(18)
O67 Ti22 Ti11 131.72(18)
O22 Ti22 Ti11 40.60(17)
O29 Ti22 Ti11 85.42(17)
Ti18 Ti22 Ti11 59.38(6)
O66 Ti22 Ti23 129.6(2)
O34 Ti22 Ti23 85.2(2)
O28 Ti22 Ti23 128.69(19)
O67 Ti22 Ti23 35.14(17)
O22 Ti22 Ti23 88.54(17)
O29 Ti22 Ti23 39.32(16)
Ti18 Ti22 Ti23 58.87(6)
Ti11 Ti22 Ti23 118.17(7)
O68 Ti23 O35 99.2(3)
O68 Ti23 O30 101.5(3)
O35 Ti23 O30 93.5(3)
O68 Ti23 O67 94.3(3)
O35 Ti23 O67 93.1(3)
O30 Ti23 O67 161.7(3)
O68 Ti23 O23 96.9(3)
O35 Ti23 O23 162.8(3)
O30 Ti23 O23 77.4(2)
O67 Ti23 O23 91.6(2)
O68 Ti23 O29 165.0(3)
O35 Ti23 O29 91.0(3)
O30 Ti23 O29 88.7(2)
O67 Ti23 O29 74.1(2)
O23 Ti23 O29 74.4(2)
O68 Ti23 Ti18 134.4(2)
O35 Ti23 Ti18 126.2(2)
O30 Ti23 Ti18 81.87(18)
O67 Ti23 Ti18 80.43(18)
O23 Ti23 Ti18 38.74(17)
O29 Ti23 Ti18 35.65(16)
O68 Ti23 Ti14 96.6(2)
O35 Ti23 Ti14 130.1(2)
O30 Ti23 Ti14 36.80(18)
O67 Ti23 Ti14 132.54(19)
O23 Ti23 Ti14 41.28(16)
O29 Ti23 Ti14 84.98(16)
Ti18 Ti23 Ti14 59.44(6)
O68 Ti23 Ti22 129.7(2)
O35 Ti23 Ti22 85.3(2)
O30 Ti23 Ti22 128.38(19)
O67 Ti23 Ti22 35.45(17)
O23 Ti23 Ti22 89.03(18)
O29 Ti23 Ti22 39.87(15)
Ti18 Ti23 Ti22 59.20(6)
Ti14 Ti23 Ti22 118.52(8)
O69 Ti24 O36 97.4(3)
O69 Ti24 O30 99.3(3)
O36 Ti24 O30 94.1(3)
O69 Ti24 O70 96.2(3)
O36 Ti24 O70 82.1(3)
O30 Ti24 O70 164.5(3)
O69 Ti24 O24 98.6(3)
O36 Ti24 O24 163.6(3)
O30 Ti24 O24 79.7(2)
O70 Ti24 O24 99.8(3)
O69 Ti24 O25 168.2(3)
O36 Ti24 O25 89.5(3)
O30 Ti24 O25 89.7(2)
O70 Ti24 O25 75.2(3)
O24 Ti24 O25 75.4(2)
O69 Ti24 Ti28 93.4(2)
O36 Ti24 Ti28 40.6(2)
O30 Ti24 Ti28 134.4(2)
O70 Ti24 Ti28 42.2(2)
O24 Ti24 Ti28 141.3(2)
O25 Ti24 Ti28 85.66(18)
O69 Ti24 Ti16 137.5(2)
O36 Ti24 Ti16 124.9(2)
O30 Ti24 Ti16 83.21(18)
O70 Ti24 Ti16 86.6(2)
O24 Ti24 Ti16 39.74(18)
O25 Ti24 Ti16 35.65(16)
Ti28 Ti24 Ti16 115.13(9)
O69 Ti24 Ti14 96.9(2)
O36 Ti24 Ti14 131.1(2)
O30 Ti24 Ti14 37.32(18)
O70 Ti24 Ti14 141.9(2)
O24 Ti24 Ti14 42.86(18)
O25 Ti24 Ti14 85.57(17)
Ti28 Ti24 Ti14 167.92(10)
Ti16 Ti24 Ti14 60.14(6)
O69 Ti24 Ti19 130.5(2)
O36 Ti24 Ti19 83.6(2)
O30 Ti24 Ti19 130.15(19)
O70 Ti24 Ti19 34.64(19)
O24 Ti24 Ti19 88.83(19)
O25 Ti24 Ti19 40.61(16)
Ti28 Ti24 Ti19 56.43(8)
Ti16 Ti24 Ti19 59.42(6)
Ti14 Ti24 Ti19 119.48(8)
O72 Ti25 O32 102.2(3)
O72 Ti25 O31 100.7(3)
O32 Ti25 O31 89.2(3)
O72 Ti25 O73 94.2(3)
O32 Ti25 O73 92.7(3)
O31 Ti25 O73 164.3(3)
O72 Ti25 O37 159.7(3)
O32 Ti25 O37 94.5(3)
O31 Ti25 O37 90.8(3)
O73 Ti25 O37 73.5(2)
O72 Ti25 O71 91.9(3)
O32 Ti25 O71 162.8(3)
O31 Ti25 O71 78.5(3)
O73 Ti25 O71 96.0(3)
O37 Ti25 O71 73.9(3)
O72 Ti25 Ti28 96.4(2)
O32 Ti25 Ti28 124.8(2)
O31 Ti25 Ti28 36.1(2)
O73 Ti25 Ti28 137.3(2)
O37 Ti25 Ti28 83.04(18)
O71 Ti25 Ti28 42.5(2)
O72 Ti25 Ti26 131.3(2)
O32 Ti25 Ti26 87.5(2)
O31 Ti25 Ti26 127.36(19)
O73 Ti25 Ti26 37.32(17)
O37 Ti25 Ti26 37.31(17)
O71 Ti25 Ti26 90.5(2)
Ti28 Ti25 Ti26 116.84(9)
O72 Ti25 Ti27 129.7(3)
O32 Ti25 Ti27 128.1(2)
O31 Ti25 Ti27 83.66(19)
O73 Ti25 Ti27 82.92(19)
O37 Ti25 Ti27 34.61(17)
O71 Ti25 Ti27 39.34(18)
Ti28 Ti25 Ti27 58.86(7)
Ti26 Ti25 Ti27 58.79(6)
O74 Ti26 O34 102.8(3)
O74 Ti26 O33 101.5(3)
O34 Ti26 O33 87.7(3)
O74 Ti26 O37 160.9(3)
O34 Ti26 O37 91.4(3)
O33 Ti26 O37 91.6(3)
O74 Ti26 O73 93.8(3)
O34 Ti26 O73 163.5(3)
O33 Ti26 O73 89.2(3)
O37 Ti26 O73 72.4(2)
O74 Ti26 O75 94.2(3)
O34 Ti26 O75 90.2(3)
O33 Ti26 O75 164.2(3)
O37 Ti26 O75 72.8(2)
O73 Ti26 O75 88.5(3)
O74 Ti26 Ti27 130.8(2)
O34 Ti26 Ti27 83.8(2)
O33 Ti26 Ti27 127.6(2)
O37 Ti26 Ti27 37.37(18)
O73 Ti26 Ti27 85.30(19)
O75 Ti26 Ti27 36.61(18)
O74 Ti26 Ti25 130.2(2)
O34 Ti26 Ti25 127.0(2)
O33 Ti26 Ti25 83.6(2)
O37 Ti26 Ti25 37.08(17)
O73 Ti26 Ti25 36.48(18)
O75 Ti26 Ti25 85.21(19)
Ti27 Ti26 Ti25 62.20(6)
O76 Ti27 O35 101.3(3)
O76 Ti27 O36 102.1(3)
O35 Ti27 O36 89.4(3)
O76 Ti27 O75 93.5(3)
O35 Ti27 O75 93.8(3)
O36 Ti27 O75 163.2(3)
O76 Ti27 O37 160.3(3)
O35 Ti27 O37 94.8(3)
O36 Ti27 O37 89.2(3)
O75 Ti27 O37 74.1(3)
O76 Ti27 O71 93.1(3)
O35 Ti27 O71 162.1(3)
O36 Ti27 O71 77.2(3)
O75 Ti27 O71 95.9(3)
O37 Ti27 O71 73.5(2)
O76 Ti27 Ti28 97.7(2)
O35 Ti27 Ti28 124.4(2)
O36 Ti27 Ti28 35.44(19)
O75 Ti27 Ti28 136.6(2)
O37 Ti27 Ti28 82.08(19)
O71 Ti27 Ti28 41.9(2)
O76 Ti27 Ti26 131.3(2)
O35 Ti27 Ti26 88.0(2)
O36 Ti27 Ti26 126.0(2)
O75 Ti27 Ti26 37.85(19)
O37 Ti27 Ti26 37.52(17)
O71 Ti27 Ti26 90.4(2)
Ti28 Ti27 Ti26 116.07(9)
O76 Ti27 Ti25 130.6(2)
O35 Ti27 Ti25 128.1(2)
O36 Ti27 Ti25 81.8(2)
O75 Ti27 Ti25 83.31(19)
O37 Ti27 Ti25 34.53(17)
O71 Ti27 Ti25 38.97(18)
Ti28 Ti27 Ti25 57.85(7)
Ti26 Ti27 Ti25 59.01(6)
O78 Ti28 O77 89.7(5)
O78 Ti28 O31 92.7(4)
O77 Ti28 O31 177.2(4)
O78 Ti28 O36 173.2(4)
O77 Ti28 O36 85.0(4)
O31 Ti28 O36 92.8(3)
O78 Ti28 O70 106.1(4)
O77 Ti28 O70 98.6(4)
O31 Ti28 O70 79.3(3)
O36 Ti28 O70 78.9(3)
O78 Ti28 O71 100.1(4)
O77 Ti28 O71 102.9(4)
O31 Ti28 O71 78.2(3)
O36 Ti28 O71 77.0(3)
O70 Ti28 O71 146.0(3)
O78 Ti28 Ti19 96.4(4)
O77 Ti28 Ti19 139.9(4)
O31 Ti28 Ti19 38.32(19)
O36 Ti28 Ti19 90.4(2)
O70 Ti28 Ti19 41.6(2)
O71 Ti28 Ti19 114.8(2)
O78 Ti28 Ti24 145.9(4)
O77 Ti28 Ti24 86.8(3)
O31 Ti28 Ti24 90.4(2)
O36 Ti28 Ti24 38.10(19)
O70 Ti28 Ti24 41.45(19)
O71 Ti28 Ti24 113.7(2)
Ti19 Ti28 Ti24 66.41(8)
O78 Ti28 Ti25 95.8(3)
O77 Ti28 Ti25 145.4(4)
O31 Ti28 Ti25 35.80(19)
O36 Ti28 Ti25 86.2(2)
O70 Ti28 Ti25 112.4(2)
O71 Ti28 Ti25 42.46(19)
Ti19 Ti28 Ti25 73.54(9)
Ti24 Ti28 Ti25 106.17(10)
O78 Ti28 Ti27 141.4(4)
O77 Ti28 Ti27 91.8(3)
O31 Ti28 Ti27 87.4(2)
O36 Ti28 Ti27 34.95(18)
O70 Ti28 Ti27 111.8(2)
O71 Ti28 Ti27 42.22(18)
Ti19 Ti28 Ti27 106.80(10)
Ti24 Ti28 Ti27 72.63(8)
Ti25 Ti28 Ti27 63.29(8)
Ti1 O1 Ti2 146.9(4)
Ti1 O1 K1 99.4(3)
Ti2 O1 K1 102.7(3)
Ti3 O2 Ti2 147.5(4)
Ti3 O2 K1 98.6(3)
Ti2 O2 K1 103.2(3)
Ti3 O3 Ti4 147.6(4)
Ti3 O3 K1 100.1(3)
Ti4 O3 K1 103.7(3)
Ti5 O4 Ti4 147.2(4)
Ti5 O4 K1 99.5(2)
Ti4 O4 K1 101.8(3)
Ti5 O5 Ti6 145.9(4)
Ti5 O5 K1 101.8(3)
Ti6 O5 K1 103.1(3)
Ti1 O6 Ti6 146.7(4)
Ti1 O6 K1 100.8(3)
Ti6 O6 K1 102.2(3)
Ti16 O7 Ti7 100.5(3)
Ti16 O7 Ti15 100.1(3)
Ti7 O7 Ti15 104.3(3)
Ti16 O7 Ti1 148.4(3)
Ti7 O7 Ti1 99.1(3)
Ti15 O7 Ti1 98.7(2)
Ti7 O8 Ti2 139.6(3)
Ti7 O8 Ti8 109.6(3)
Ti2 O8 Ti8 101.7(3)
Ti9 O9 Ti2 139.6(3)
Ti9 O9 Ti8 107.9(3)
Ti2 O9 Ti8 102.9(3)
Ti17 O10 Ti9 100.2(3)
Ti17 O10 Ti10 99.4(3)
Ti9 O10 Ti10 104.9(3)
Ti17 O10 Ti3 148.7(3)
Ti9 O10 Ti3 99.8(3)
Ti10 O10 Ti3 98.5(3)
Ti10 O11 Ti4 138.9(3)
Ti10 O11 Ti11 108.8(3)
Ti4 O11 Ti11 102.6(3)
Ti12 O12 Ti4 139.3(3)
Ti12 O12 Ti11 108.5(3)
Ti4 O12 Ti11 103.0(3)
Ti18 O13 Ti13 99.9(3)
Ti18 O13 Ti12 99.4(3)
Ti13 O13 Ti12 104.4(3)
Ti18 O13 Ti5 149.5(3)
Ti13 O13 Ti5 98.9(2)
Ti12 O13 Ti5 98.8(2)
Ti13 O14 Ti6 138.5(4)
Ti13 O14 Ti14 108.2(3)
Ti6 O14 Ti14 103.3(3)
Ti15 O15 Ti6 139.9(4)
Ti15 O15 Ti14 109.2(3)
Ti6 O15 Ti14 102.2(3)
Ti16 O16 Ti17 134.6(3)
Ti16 O16 Ti8 104.8(3)
Ti17 O16 Ti8 104.2(3)
Ti18 O17 Ti17 136.5(3)
Ti18 O17 Ti11 104.3(3)
Ti17 O17 Ti11 104.4(2)
Ti16 O18 Ti18 135.1(3)
Ti16 O18 Ti14 105.0(3)
Ti18 O18 Ti14 103.0(3)
Ti19 O19 Ti7 147.7(3)
Ti19 O19 Ti16 103.5(3)
Ti7 O19 Ti16 99.0(3)
Ti19 O19 Ti8 100.5(3)
Ti7 O19 Ti8 99.3(3)
Ti16 O19 Ti8 97.2(2)
Ti9 O20 Ti20 147.8(3)
Ti9 O20 Ti17 99.4(3)
Ti20 O20 Ti17 102.6(3)
Ti9 O20 Ti8 99.8(3)
Ti20 O20 Ti8 100.0(3)
Ti17 O20 Ti8 98.2(2)
Ti10 O21 Ti21 147.7(3)
Ti10 O21 Ti17 99.6(3)
Ti21 O21 Ti17 102.1(3)
Ti10 O21 Ti11 99.6(3)
Ti21 O21 Ti11 100.5(3)
Ti17 O21 Ti11 98.2(2)
Ti12 O22 Ti18 99.9(3)
Ti12 O22 Ti22 145.8(3)
Ti18 O22 Ti22 102.6(3)
Ti12 O22 Ti11 100.7(3)
Ti18 O22 Ti11 99.4(3)
Ti22 O22 Ti11 100.6(3)
Ti13 O23 Ti18 100.5(3)
Ti13 O23 Ti23 147.1(3)
Ti18 O23 Ti23 102.3(3)
Ti13 O23 Ti14 99.7(3)
Ti18 O23 Ti14 98.3(2)
Ti23 O23 Ti14 100.1(3)
Ti15 O24 Ti24 149.6(3)
Ti15 O24 Ti16 99.4(3)
Ti24 O24 Ti16 102.3(3)
Ti15 O24 Ti14 99.3(3)
Ti24 O24 Ti14 99.2(3)
Ti16 O24 Ti14 96.4(2)
Ti16 O25 Mn1 121.9(3)
Ti16 O25 Ti24 103.9(3)
Mn1 O25 Ti24 112.6(3)
Ti16 O25 Ti19 103.5(3)
Mn1 O25 Ti19 112.7(3)
Ti24 O25 Ti19 99.5(2)
Ti19 O26 Ti20 140.4(3)
Ti19 O26 Ti8 109.0(3)
Ti20 O26 Ti8 108.3(3)
Ti17 O27 Mn1 120.9(3)
Ti17 O27 Ti21 103.0(3)
Mn1 O27 Ti21 113.0(3)
Ti17 O27 Ti20 103.0(3)
Mn1 O27 Ti20 113.7(3)
Ti21 O27 Ti20 100.7(2)
Ti22 O28 Ti21 139.9(3)
Ti22 O28 Ti11 109.2(3)
Ti21 O28 Ti11 108.4(3)
Ti18 O29 Mn1 120.6(3)
Ti18 O29 Ti23 104.2(3)
Mn1 O29 Ti23 113.7(3)
Ti18 O29 Ti22 103.8(3)
Mn1 O29 Ti22 111.4(3)
Ti23 O29 Ti22 100.8(2)
Ti24 O30 Ti23 140.5(3)
Ti24 O30 Ti14 108.0(3)
Ti23 O30 Ti14 108.4(3)
Ti19 O31 Ti25 148.3(4)
Ti19 O31 Ti28 100.8(3)
Ti25 O31 Ti28 108.1(3)
Ti25 O32 Ti20 150.7(4)
Ti21 O33 Ti26 150.0(4)
Ti22 O34 Ti26 151.2(4)
Ti23 O35 Ti27 151.7(4)
Ti24 O36 Ti27 147.1(4)
Ti24 O36 Ti28 101.3(3)
Ti27 O36 Ti28 109.6(3)
Mn1 O37 Ti25 111.3(3)
Mn1 O37 Ti27 111.4(3)
Ti25 O37 Ti27 110.9(3)
Mn1 O37 Ti26 112.2(3)
Ti25 O37 Ti26 105.6(3)
Ti27 O37 Ti26 105.1(3)
C381 O38 Ti1 138.3(7)
O38 C381 C382 113.2(9)
C391 O39 Ti2 134.3(7)
O39 C391 C392 114.7(10)
C40' O40 C401 43.3(17)
C40' O40 Ti3 175.5(15)
C401 O40 Ti3 132.5(12)
O40 C401 C402 112.6(12)
O40 C40' C40" 111.0(13)
C41' O41 C411 26.7(16)
C41' O41 Ti4 153(2)
C411 O41 Ti4 139.1(7)
C412 C411 O41 114.7(11)
O41 C41' C41" 114.3(13)
C421 O42 Ti5 148.7(7)
C422 C421 O42 114.7(10)
C431 O43 Ti6 139.8(6)
O43 C431 C432 117.0(9)
C441 O44 Ti7 125.0(7)
C441 O44 Ti1 122.1(7)
Ti7 O44 Ti1 104.7(3)
C442 C441 O44 113.0(9)
C451 O45 Ti9 123.0(6)
C451 O45 Ti3 121.1(6)
Ti9 O45 Ti3 105.0(3)
O45 C451 C452 111.4(7)
C461 O46 Ti10 122.4(6)
C461 O46 Ti3 120.7(6)
Ti10 O46 Ti3 105.1(3)
C462 C461 O46 112.6(8)
C471 O47 Ti12 121.7(6)
C471 O47 Ti5 120.5(6)
Ti12 O47 Ti5 105.3(3)
O47 C471 C472 113.1(8)
C481 O48 Ti13 123.0(6)
C481 O48 Ti5 120.6(6)
Ti13 O48 Ti5 105.1(3)
C482 C481 O48 111.3(8)
C491 O49 Ti15 122.8(7)
C491 O49 Ti1 122.2(7)
Ti15 O49 Ti1 104.9(3)
C492 C491 O49 110.2(8)
C501 O50 Ti15 126.2(7)
C501 O50 Ti7 125.1(7)
Ti15 O50 Ti7 108.6(3)
O50 C501 C502 111.0(8)
C511 O51 Ti7 167.3(7)
C512 C511 O51 115.1(10)
C521 O52 Ti8 131.0(6)
O52 C521 C522 112.0(8)
C531 O53 Ti9 166.3(8)
O53 C531 C532 115.0(10)
C541 O54 Ti10 124.5(6)
C541 O54 Ti9 125.5(6)
Ti10 O54 Ti9 108.6(3)
O54 C541 C542 113.9(8)
C551 O55 Ti10 163.5(7)
O55 C551 C552 113.1(9)
C561 O56 Ti11 131.5(6)
O56 C561 C562 111.3(8)
C571 O57 Ti12 163.1(7)
C572 C571 O57 112.4(9)
C581 O58 Ti13 124.9(6)
C581 O58 Ti12 125.7(6)
Ti13 O58 Ti12 108.8(3)
O58 C581 C582 111.3(7)
C591 O59 Ti13 164.9(7)
C592 C591 O59 114.9(9)
C601 O60 Ti14 130.1(6)
O60 C601 C602 112.0(8)
C611 O61 C61' 41.4(14)
C611 O61 Ti15 155.9(11)
C61' O61 Ti15 155.4(17)
C612 C611 O61 113.6(12)
O61 C61' C61" 112.4(13)
C62' O62 C621 33.1(18)
C62' O62 Ti19 154(2)
C621 O62 Ti19 124.1(9)
C622 C621 O62 112.6(12)
O62 C62' C62" 110.4(13)
C63' O63 C631 44.0(15)
C63' O63 Ti20 152(2)
C631 O63 Ti20 133.7(9)
O63 C631 C632 112.3(11)
O63 C63' C63" 111.9(13)
C641 O64 Ti21 124.7(6)
C641 O64 Ti20 124.2(6)
Ti21 O64 Ti20 109.5(3)
O64 C641 C642 111.9(8)
C651 O65 C65' 30.0(17)
C651 O65 Ti21 138.2(12)
C65' O65 Ti21 131.6(17)
O65 C651 C652 110.6(12)
O65 C65' C65" 112.8(13)
C66' O66 C661 11(3)
C66' O66 Ti22 133.1(15)
C661 O66 Ti22 142.5(17)
O66 C661 C662 111.0(12)
O66 C66' C66" 111.7(13)
C671 O67 Ti23 126.6(6)
C671 O67 Ti22 120.6(6)
Ti23 O67 Ti22 109.4(3)
O67 C671 C672 113.1(8)
C68' O68 C681 36.7(12)
C68' O68 Ti23 144.1(13)
C681 O68 Ti23 135.7(10)
C682 C681 O68 113.4(11)
O68 C68' C68" 113.2(12)
C691 O69 C69' 52(2)
C691 O69 Ti24 169.0(17)
C69' O69 Ti24 125.3(7)
O69 C691 C692 112.0(13)
C69" C69' O69 115.1(10)
C701 O70 Ti19 125.5(19)
C701 O70 Ti24 124.0(19)
Ti19 O70 Ti24 110.5(3)
C701 O70 Ti28 80.7(14)
Ti19 O70 Ti28 95.7(3)
Ti24 O70 Ti28 96.4(3)
O70 C701 C702 111.6(13)
C71' O71 C711 16.9(17)
C71' O71 Ti25 120(2)
C711 O71 Ti25 122.8(19)
C71' O71 Ti28 123.1(10)
C711 O71 Ti28 106.7(9)
Ti25 O71 Ti28 95.0(3)
C71' O71 Ti27 116(2)
C711 O71 Ti27 126.7(18)
Ti25 O71 Ti27 101.7(3)
Ti28 O71 Ti27 95.9(3)
C712 C711 O71 111.7(11)
C71" C71' O71 112.7(12)
C721 O72 C72' 50.3(12)
C721 O72 Ti25 163.9(10)
C72' O72 Ti25 143.9(10)
O72 C721 C722 111.9(12)
C72" C72' O72 113.2(12)
C731 O73 Ti25 123.8(6)
C731 O73 Ti26 122.4(6)
Ti25 O73 Ti26 106.2(3)
O73 C731 C732 112.0(8)
C74' O74 C741 38.4(15)
C74' O74 Ti26 154.2(9)
C741 O74 Ti26 158.3(15)
C742 C741 O74 114.7(13)
O74 C74' C74" 114.6(13)
C751 O75 Ti27 125.5(7)
C751 O75 Ti26 121.9(7)
Ti27 O75 Ti26 105.5(3)
O75 C751 C752 112.5(9)
C761 O76 C76' 38.2(15)
C761 O76 Ti27 162.8(10)
C76' O76 Ti27 155.7(10)
O76 C761 C762 111.9(12)
O76 C76' C76" 113.8(13)
C771 O77 Ti28 134.4(12)
O77 C771 C772 113.1(11)
C781 O78 Ti28 166.5(12)
O78 C781 C782 117.7(12)

loop_
_geom_bond_atom_site_label_1
_geom_bond_atom_site_label_2
_geom_bond_distance
K1 O5 2.685(6)
K1 O3 2.709(7)
K1 O6 2.710(6)
K1 O2 2.746(7)
K1 O1 2.750(6)
K1 O4 2.758(6)
K1 Ti3 3.524(3)
K1 Ti1 3.539(3)
K1 Ti5 3.551(3)
K1 Ti6 3.600(3)
K1 Ti4 3.629(3)
K1 Ti2 3.647(3)
Mn1 O37 1.993(6)
Mn1 O27 2.005(6)
Mn1 O29 2.028(6)
Mn1 O25 2.041(6)
Ti1 O38 1.808(7)
Ti1 O1 1.823(6)
Ti1 O6 1.826(6)
Ti1 O49 2.112(7)
Ti1 O44 2.116(7)
Ti1 O7 2.135(6)
Ti1 Ti7 3.207(3)
Ti1 Ti15 3.209(3)
Ti2 O39 1.769(7)
Ti2 O2 1.854(7)
Ti2 O1 1.866(6)
Ti2 O9 1.977(6)
Ti2 O8 1.991(6)
Ti2 Ti8 3.109(3)
Ti3 O40 1.793(7)
Ti3 O3 1.827(6)
Ti3 O2 1.834(6)
Ti3 O46 2.110(6)
Ti3 O45 2.125(6)
Ti3 O10 2.143(6)
Ti3 Ti10 3.212(3)
Ti3 Ti9 3.224(3)
Ti4 O41 1.782(6)
Ti4 O3 1.859(6)
Ti4 O4 1.860(6)
Ti4 O12 1.975(7)
Ti4 O11 1.983(6)
Ti4 Ti11 3.106(3)
Ti5 O42 1.788(7)
Ti5 O4 1.826(6)
Ti5 O5 1.837(6)
Ti5 O48 2.115(6)
Ti5 O47 2.118(6)
Ti5 O13 2.158(6)
Ti5 Ti13 3.224(3)
Ti5 Ti12 3.225(3)
Ti6 O43 1.781(6)
Ti6 O5 1.863(6)
Ti6 O6 1.865(6)
Ti6 O14 1.979(6)
Ti6 O15 1.982(6)
Ti6 Ti14 3.112(3)
Ti7 O51 1.748(7)
Ti7 O8 1.901(6)
Ti7 O44 1.931(6)
Ti7 O19 2.001(6)
Ti7 O50 2.036(7)
Ti7 O7 2.080(6)
Ti7 Ti16 3.097(3)
Ti7 Ti8 3.204(3)
Ti7 Ti15 3.296(3)
Ti8 O52 1.793(6)
Ti8 O9 1.999(7)
Ti8 O8 2.019(6)
Ti8 O26 2.031(6)
Ti8 O16 2.127(6)
Ti8 O20 2.164(6)
Ti8 O19 2.200(6)
Ti8 Ti9 3.172(3)
Ti8 Ti17 3.193(3)
Ti8 Ti16 3.204(3)
Ti9 O53 1.742(7)
Ti9 O9 1.924(6)
Ti9 O45 1.938(6)
Ti9 O20 1.980(6)
Ti9 O54 2.045(6)
Ti9 O10 2.070(6)
Ti9 Ti17 3.082(3)
Ti9 Ti10 3.306(3)
Ti10 O55 1.751(7)
Ti10 O11 1.918(6)
Ti10 O46 1.933(6)
Ti10 O21 1.987(6)
Ti10 O54 2.025(6)
Ti10 O10 2.098(6)
Ti10 Ti17 3.086(3)
Ti10 Ti11 3.181(3)
Ti11 O56 1.796(6)
Ti11 O12 1.992(6)
Ti11 O11 1.995(6)
Ti11 O28 2.059(6)
Ti11 O17 2.125(6)
Ti11 O22 2.146(6)
Ti11 O21 2.174(6)
Ti11 Ti12 3.184(3)
Ti11 Ti18 3.191(3)
Ti11 Ti17 3.194(3)
Ti12 O57 1.758(7)
Ti12 O12 1.929(6)
Ti12 O47 1.936(6)
Ti12 O22 1.987(6)
Ti12 O58 2.034(6)
Ti12 O13 2.088(6)
Ti12 Ti18 3.080(3)
Ti12 Ti13 3.298(3)
Ti13 O59 1.743(7)
Ti13 O14 1.930(6)
Ti13 O48 1.945(6)
Ti13 O23 1.978(6)
Ti13 O58 2.023(6)
Ti13 O13 2.086(6)
Ti13 Ti18 3.091(2)
Ti13 Ti14 3.175(3)
Ti14 O60 1.792(6)
Ti14 O14 1.989(6)
Ti14 O15 2.016(6)
Ti14 O30 2.047(6)
Ti14 O18 2.139(6)
Ti14 O23 2.172(6)
Ti14 O24 2.213(6)
Ti14 Ti18 3.189(3)
Ti14 Ti16 3.200(3)
Ti14 Ti15 3.203(3)
Ti15 O61 1.761(7)
Ti15 O15 1.912(6)
Ti15 O49 1.935(7)
Ti15 O24 1.986(6)
Ti15 O50 2.023(6)
Ti15 O7 2.094(6)
Ti15 Ti16 3.099(3)
Ti16 O18 1.891(6)
Ti16 O25 1.907(6)
Ti16 O16 1.915(6)
Ti16 O7 1.946(6)
Ti16 O19 2.072(6)
Ti16 O24 2.077(6)
Ti16 Ti24 3.175(3)
Ti16 Ti19 3.190(3)
Ti17 O17 1.914(6)
Ti17 O16 1.915(6)
Ti17 O27 1.937(6)
Ti17 O10 1.947(6)
Ti17 O21 2.052(6)
Ti17 O20 2.060(6)
Ti17 Ti21 3.190(3)
Ti17 Ti20 3.199(3)
Ti18 O17 1.912(6)
Ti18 O29 1.918(6)
Ti18 O18 1.932(6)
Ti18 O13 1.949(6)
Ti18 O22 2.037(6)
Ti18 O23 2.043(6)
Ti18 Ti23 3.190(3)
Ti18 Ti22 3.201(3)
Ti19 O62 1.791(7)
Ti19 O31 1.871(6)
Ti19 O26 1.931(6)
Ti19 O70 1.979(7)
Ti19 O19 1.991(6)
Ti19 O25 2.152(6)
Ti19 Ti28 2.965(4)
Ti19 Ti24 3.261(3)
Ti20 O63 1.810(7)
Ti20 O32 1.857(7)
Ti20 O26 1.945(6)
Ti20 O64 2.031(6)
Ti20 O20 2.040(6)
Ti20 O27 2.146(6)
Ti20 Ti21 3.298(3)
Ti21 O65 1.798(7)
Ti21 O33 1.872(6)
Ti21 O28 1.946(6)
Ti21 O64 2.008(6)
Ti21 O21 2.048(6)
Ti21 O27 2.137(6)
Ti22 O66 1.776(6)
Ti22 O34 1.846(6)
Ti22 O28 1.914(6)
Ti22 O67 2.022(6)
Ti22 O22 2.066(6)
Ti22 O29 2.146(6)
Ti22 Ti23 3.288(3)
Ti23 O68 1.802(7)
Ti23 O35 1.840(6)
Ti23 O30 1.948(6)
Ti23 O67 2.007(6)
Ti23 O23 2.054(6)
Ti23 O29 2.122(6)
Ti24 O69 1.824(7)
Ti24 O36 1.881(6)
Ti24 O30 1.923(6)
Ti24 O70 1.991(6)
Ti24 O24 1.999(6)
Ti24 O25 2.122(6)
Ti24 Ti28 2.990(3)
Ti25 O72 1.794(7)
Ti25 O32 1.845(7)
Ti25 O31 1.961(6)
Ti25 O73 2.017(7)
Ti25 O37 2.039(6)
Ti25 O71 2.159(7)
Ti25 Ti28 3.186(4)
Ti25 Ti26 3.258(3)
Ti25 Ti27 3.362(3)
Ti26 O74 1.782(7)
Ti26 O34 1.897(6)
Ti26 O33 1.904(6)
Ti26 O37 2.050(6)
Ti26 O73 2.057(6)
Ti26 O75 2.070(7)
Ti26 Ti27 3.250(3)
Ti27 O76 1.784(7)
Ti27 O35 1.849(6)
Ti27 O36 1.959(6)
Ti27 O75 2.011(6)
Ti27 O37 2.043(6)
Ti27 O71 2.176(7)
Ti27 Ti28 3.221(4)
Ti28 O78 1.816(10)
Ti28 O77 1.947(12)
Ti28 O31 1.975(7)
Ti28 O36 1.983(7)
Ti28 O70 2.020(7)
Ti28 O71 2.161(8)
O38 C381 1.403(7)
C381 C382 1.432(7)
O39 C391 1.414(7)
C391 C392 1.419(8)
O40 C40' 1.425(8)
O40 C401 1.430(8)
C401 C402 1.431(8)
C40' C40" 1.436(9)
O41 C41' 1.422(8)
O41 C411 1.425(7)
C411 C412 1.414(8)
C41' C41" 1.427(9)
O42 C421 1.414(7)
C421 C422 1.412(8)
O43 C431 1.400(7)
C431 C432 1.434(7)
O44 C441 1.455(7)
C441 C442 1.402(8)
O45 C451 1.440(7)
C451 C452 1.444(7)
O46 C461 1.436(7)
C461 C462 1.434(7)
O47 C471 1.427(7)
C471 C472 1.433(7)
O48 C481 1.432(7)
C481 C482 1.430(7)
O49 C491 1.445(7)
C491 C492 1.434(7)
O50 C501 1.428(7)
C501 C502 1.438(7)
O51 C511 1.417(7)
C511 C512 1.407(8)
O52 C521 1.428(7)
C521 C522 1.460(7)
O53 C531 1.404(7)
C531 C532 1.418(8)
O54 C541 1.425(7)
C541 C542 1.444(7)
O55 C551 1.419(7)
C551 C552 1.419(7)
O56 C561 1.423(7)
C561 C562 1.454(7)
O57 C571 1.419(7)
C571 C572 1.410(8)
O58 C581 1.430(7)
C581 C582 1.454(7)
O59 C591 1.411(7)
C591 C592 1.407(8)
O60 C601 1.434(7)
C601 C602 1.446(7)
O61 C611 1.425(8)
O61 C61' 1.426(8)
C611 C612 1.423(8)
C61' C61" 1.426(8)
O62 C62' 1.423(8)
O62 C621 1.432(8)
C621 C622 1.427(8)
C62' C62" 1.433(9)
O63 C63' 1.423(8)
O63 C631 1.426(8)
C631 C632 1.428(8)
C63' C63" 1.430(9)
O64 C641 1.450(7)
C641 C642 1.451(7)
O65 C651 1.427(8)
O65 C65' 1.428(8)
C651 C652 1.429(8)
C65' C65" 1.429(9)
O66 C66' 1.427(8)
O66 C661 1.429(8)
C661 C662 1.429(9)
C66' C66" 1.428(9)
O67 C671 1.440(7)
C671 C672 1.457(7)
O68 C68' 1.423(8)
O68 C681 1.429(8)
C681 C682 1.426(8)
C68' C68" 1.426(8)
O69 C691 1.422(8)
O69 C69' 1.426(8)
C691 C692 1.429(9)
C69' C69" 1.412(8)
O70 C701 1.424(8)
C701 C702 1.435(9)
O71 C71' 1.434(8)
O71 C711 1.436(8)
C711 C712 1.433(8)
C71' C71" 1.429(8)
O72 C721 1.422(8)
O72 C72' 1.425(8)
C721 C722 1.425(8)
C72' C72" 1.420(8)
O73 C731 1.430(7)
C731 C732 1.450(7)
O74 C74' 1.415(8)
O74 C741 1.425(8)
C741 C742 1.420(9)
C74' C74" 1.418(8)
O75 C751 1.433(7)
C751 C752 1.434(7)
O76 C761 1.419(8)
O76 C76' 1.424(8)
C761 C762 1.426(8)
C76' C76" 1.424(9)
O77 C771 1.426(8)
C771 C772 1.432(8)
O78 C781 1.414(8)
C781 C782 1.431(8)
